data_4330641
loop_
_publ_author_name
'Subhadip Neogi'
'Gregor Schnakenburg'
'Yvonne Lorenz'
'Marianne Engeser'
'Michael Schmittel'

_publ_contact_author_address
;      Institut f\"ur Organische Chemie I
       Universit\"at Siegen
       Adolf-Reichwein-Str. 2
       D-57068 Siegen
       Germany
;
_publ_contact_author_email schmittel@chemie.uni-siegen.de
_publ_contact_author_fax '0049 271 740-3270'
_publ_contact_author_name 'Schmittel, Michael'
_publ_contact_author_phone '0049 271 740-4356'
_publ_section_title
;
 Implications of Stoichiometry-Controlled Structural Changeover Between
 Heteroleptic Trigonal [Cu(phenAr2)(py)]+ and Tetragonal
 [Cu(phenAr2)(py)2]+ Motifs for Solution and Solid-State Supramolecular
 Self-Assembly
;
_journal_name_full 'Inorganic Chemistry'
_journal_page_first 10832
_journal_page_last 10841
_journal_paper_doi 10.1021/ic301286w
_journal_volume 51
_journal_year 2012
_chemical_formula_moiety 'C117 H99 Cu3 N9, 0.5(C2 H4 Cl4), C4 H10 O, 3(F6 P)'
_chemical_formula_sum 'C122 H111 Cl2 Cu3 F18 N9 O P3'
_chemical_formula_weight 2415.63
_chemical_name_systematic
; 
 ? 
;
_space_group_IT_number 15
_symmetry_cell_setting monoclinic
_symmetry_space_group_name_Hall '-C 2yc'
_symmetry_space_group_name_H-M 'C 1 2/c 1'
_atom_sites_solution_hydrogens geom
_atom_sites_solution_primary direct
_atom_sites_solution_secondary difmap
_audit_creation_method SHELXL-97
_cell_angle_alpha 90.00
_cell_angle_beta 117.061(3)
_cell_angle_gamma 90.00
_cell_formula_units_Z 8
_cell_length_a 41.081(3)
_cell_length_b 23.6440(16)
_cell_length_c 27.5317(18)
_cell_measurement_reflns_used 9852
_cell_measurement_temperature 100(2)
_cell_measurement_theta_max 27.08
_cell_measurement_theta_min 2.63
_cell_volume 23814(3)
_computing_cell_refinement 'Bruker SAINT'
_computing_data_collection 'Bruker APEX2'
_computing_data_reduction 'Bruker SAINT'
_computing_molecular_graphics 'Bruker SHELXTL'
_computing_publication_material 'Bruker SHELXTL'
_computing_structure_refinement 'SHELXL-97 (Sheldrick, 2008)'
_computing_structure_solution 'SHELXS-97 (Sheldrick, 2008)'
_diffrn_ambient_temperature 100(2)
_diffrn_detector_area_resol_mean 8.33333
_diffrn_measured_fraction_theta_full 0.997
_diffrn_measured_fraction_theta_max 0.997
_diffrn_measurement_device_type 'Bruker X8-KappaApexII'
_diffrn_measurement_method 'fine slicing \f and \w scans'
_diffrn_radiation_monochromator graphite
_diffrn_radiation_source 'fine-focus sealed tube'
_diffrn_radiation_type MoK\a
_diffrn_radiation_wavelength 0.71073
_diffrn_reflns_av_R_equivalents 0.0566
_diffrn_reflns_av_sigmaI/netI 0.0693
_diffrn_reflns_limit_h_max 52
_diffrn_reflns_limit_h_min -49
_diffrn_reflns_limit_k_max 30
_diffrn_reflns_limit_k_min -30
_diffrn_reflns_limit_l_max 35
_diffrn_reflns_limit_l_min -35
_diffrn_reflns_number 90171
_diffrn_reflns_theta_full 27.00
_diffrn_reflns_theta_max 27.00
_diffrn_reflns_theta_min 1.03
_diffrn_standards_number 0
_exptl_absorpt_coefficient_mu 0.697
_exptl_absorpt_correction_T_max 0.9594
_exptl_absorpt_correction_T_min 0.7557
_exptl_absorpt_correction_type empirical
_exptl_absorpt_process_details 'SADABS 2008/1'
_exptl_crystal_colour orange
_exptl_crystal_density_diffrn 1.348
_exptl_crystal_description plate
_exptl_crystal_F_000 9936
_exptl_crystal_size_max 0.43
_exptl_crystal_size_mid 0.35
_exptl_crystal_size_min 0.06
_platon_squeeze_details
;
;
_refine_diff_density_max 4.874
_refine_diff_density_min -2.306
_refine_diff_density_rms 0.214
_refine_ls_extinction_method none
_refine_ls_goodness_of_fit_ref 1.221
_refine_ls_hydrogen_treatment constr
_refine_ls_matrix_type full
_refine_ls_number_parameters 1491
_refine_ls_number_reflns 25909
_refine_ls_number_restraints 67
_refine_ls_restrained_S_all 1.227
_refine_ls_R_factor_all 0.1456
_refine_ls_R_factor_gt 0.1091
_refine_ls_shift/su_max 0.002
_refine_ls_shift/su_mean 0.000
_refine_ls_structure_factor_coef Fsqd
_refine_ls_weighting_details 'calc w=1/[\s^2^(Fo^2^)+(0.2000P)^2^+0.0000P] where P=(Fo^2^+2Fc^2^)/3'
_refine_ls_weighting_scheme calc
_refine_ls_wR_factor_gt 0.3108
_refine_ls_wR_factor_ref 0.3360
_reflns_number_gt 16829
_reflns_number_total 25909
_reflns_threshold_expression >2sigma(I)
_cod_data_source_file ic301286w_si_002_3.cif
_cod_data_source_block Greg1518f
_cod_original_sg_symbol_H-M 'C 2/c'
_cod_database_code 4330641

loop_
_symmetry_equiv_pos_as_xyz
'x, y, z'
'-x, y, -z+1/2'
'x+1/2, y+1/2, z'
'-x+1/2, y+1/2, -z+1/2'
'-x, -y, -z'
'x, -y, z-1/2'
'-x+1/2, -y+1/2, -z'
'x+1/2, -y+1/2, z-1/2'

loop_
_atom_site_label
_atom_site_type_symbol
_atom_site_fract_x
_atom_site_fract_y
_atom_site_fract_z
_atom_site_U_iso_or_equiv
_atom_site_adp_type
_atom_site_occupancy
_atom_site_symmetry_multiplicity
_atom_site_calc_flag
_atom_site_refinement_flags
_atom_site_disorder_assembly
_atom_site_disorder_group
C1 C 0.37035(14) -0.0698(2) 0.8578(2) 0.0236(10) Uani 1 1 d . . .
C2 C 0.35335(15) -0.0177(2) 0.8554(2) 0.0261(11) Uani 1 1 d . . .
H2A H 0.3430 -0.0103 0.8785 0.031 Uiso 1 1 calc R . .
C3 C 0.35214(14) 0.0225(2) 0.8182(2) 0.0228(10) Uani 1 1 d . . .
C4 C 0.36691(14) 0.0126(2) 0.7818(2) 0.0225(10) Uani 1 1 d . . .
H4A H 0.3654 0.0399 0.7565 0.027 Uiso 1 1 calc R . .
C5 C 0.38397(14) -0.0396(2) 0.7850(2) 0.0247(11) Uani 1 1 d . . .
C6 C 0.38615(14) -0.0793(2) 0.8233(2) 0.0236(10) Uani 1 1 d . . .
H6A H 0.3985 -0.1131 0.8261 0.028 Uiso 1 1 calc R . .
C7 C 0.37280(16) -0.1150(2) 0.8946(2) 0.0269(11) Uani 1 1 d . . .
C8 C 0.37643(16) -0.1547(2) 0.9229(2) 0.0302(12) Uani 1 1 d . . .
C9 C 0.38122(16) -0.2030(2) 0.9568(2) 0.0305(12) Uani 1 1 d . . .
C10 C 0.37667(18) -0.2004(2) 1.0041(2) 0.0348(13) Uani 1 1 d . . .
H10A H 0.3712 -0.1663 1.0156 0.042 Uiso 1 1 calc R . .
C11 C 0.38044(17) -0.2497(2) 1.0334(2) 0.0349(13) Uani 1 1 d . . .
H11A H 0.3770 -0.2475 1.0645 0.042 Uiso 1 1 calc R . .
C12 C 0.39347(17) -0.3027(2) 0.9743(2) 0.0320(12) Uani 1 1 d . . .
H12A H 0.3993 -0.3373 0.9642 0.038 Uiso 1 1 calc R . .
C13 C 0.39020(18) -0.2563(2) 0.9421(2) 0.0353(13) Uani 1 1 d . . .
H13A H 0.3938 -0.2597 0.9113 0.042 Uiso 1 1 calc R . .
C14 C 0.36479(18) -0.4379(2) 1.1206(2) 0.0322(13) Uani 1 1 d . . .
C15 C 0.36581(18) -0.4697(2) 1.1653(2) 0.0342(13) Uani 1 1 d . . .
C16 C 0.33212(18) -0.4896(2) 1.1625(2) 0.0361(14) Uani 1 1 d . . .
H16A H 0.3328 -0.5116 1.1909 0.043 Uiso 1 1 calc R . .
C17 C 0.29993(19) -0.4778(2) 1.1206(2) 0.0357(14) Uani 1 1 d . . .
H17A H 0.2785 -0.4906 1.1206 0.043 Uiso 1 1 calc R . .
C18 C 0.29822(19) -0.4451(3) 1.0752(2) 0.0381(14) Uani 1 1 d . . .
C19 C 0.33036(17) -0.4258(2) 1.0752(2) 0.0307(12) Uani 1 1 d . . .
C20 C 0.4000(2) -0.4809(3) 1.2093(3) 0.0440(16) Uani 1 1 d . . .
H20A H 0.4018 -0.5021 1.2389 0.053 Uiso 1 1 calc R . .
C21 C 0.4308(2) -0.4599(3) 1.2079(3) 0.0442(16) Uani 1 1 d . . .
H21A H 0.4536 -0.4665 1.2371 0.053 Uiso 1 1 calc R . .
C22 C 0.42798(18) -0.4283(3) 1.1624(3) 0.0382(14) Uani 1 1 d . . .
C23 C 0.46155(19) -0.4072(3) 1.1608(3) 0.0447(16) Uani 1 1 d . . .
C24 C 0.4843(2) -0.4448(3) 1.1506(3) 0.0544(19) Uani 1 1 d . . .
C25 C 0.5147(2) -0.4244(4) 1.1464(4) 0.068(2) Uani 1 1 d . . .
H25A H 0.5293 -0.4489 1.1384 0.082 Uiso 1 1 calc R . .
C26 C 0.5232(2) -0.3669(4) 1.1544(4) 0.074(3) Uani 1 1 d . . .
C27 C 0.5014(2) -0.3282(4) 1.1670(4) 0.066(2) Uani 1 1 d . . .
H27A H 0.5076 -0.2902 1.1735 0.080 Uiso 1 1 calc R . .
C28 C 0.47025(19) -0.3497(3) 1.1693(3) 0.0480(17) Uani 1 1 d . . .
C29 C 0.4757(2) -0.5065(3) 1.1415(4) 0.065(2) Uani 1 1 d . . .
H29A H 0.4507 -0.5114 1.1145 0.078 Uiso 1 1 calc R . .
H29B H 0.4791 -0.5238 1.1751 0.078 Uiso 1 1 calc R . .
H29C H 0.4916 -0.5241 1.1292 0.078 Uiso 1 1 calc R . .
C30 C 0.5568(3) -0.3426(6) 1.1529(7) 0.128(5) Uani 1 1 d . . .
H30A H 0.5619 -0.3634 1.1272 0.153 Uiso 1 1 calc R . .
H30B H 0.5773 -0.3455 1.1885 0.153 Uiso 1 1 calc R . .
H30C H 0.5526 -0.3036 1.1422 0.153 Uiso 1 1 calc R . .
C31 C 0.4483(2) -0.3084(3) 1.1836(3) 0.0567(19) Uani 1 1 d . . .
H31C H 0.4630 -0.2758 1.2007 0.068 Uiso 1 1 calc R . .
H31B H 0.4407 -0.3259 1.2082 0.068 Uiso 1 1 calc R . .
H31A H 0.4272 -0.2971 1.1510 0.068 Uiso 1 1 calc R . .
C32 C 0.26462(19) -0.4289(3) 1.0299(3) 0.0403(14) Uani 1 1 d . . .
H32A H 0.2424 -0.4392 1.0288 0.048 Uiso 1 1 calc R . .
C33 C 0.26522(18) -0.3980(3) 0.9880(3) 0.0406(15) Uani 1 1 d . . .
H33A H 0.2435 -0.3867 0.9586 0.049 Uiso 1 1 calc R . .
C34 C 0.29931(18) -0.3835(3) 0.9900(2) 0.0369(14) Uani 1 1 d . . .
C35 C 0.30073(17) -0.3543(3) 0.9431(2) 0.0371(14) Uani 1 1 d . . .
C36 C 0.29234(18) -0.2967(3) 0.9340(3) 0.0385(14) Uani 1 1 d . . .
C37 C 0.29469(18) -0.2703(3) 0.8900(2) 0.0436(16) Uani 1 1 d . . .
H37A H 0.2888 -0.2322 0.8834 0.052 Uiso 1 1 calc R . .
C38 C 0.30561(17) -0.2999(3) 0.8561(2) 0.0386(14) Uani 1 1 d . . .
C39 C 0.31417(18) -0.3575(3) 0.8668(2) 0.0403(15) Uani 1 1 d . . .
H39A H 0.3218 -0.3776 0.8448 0.048 Uiso 1 1 calc R . .
C40 C 0.31162(16) -0.3852(3) 0.9093(2) 0.0346(13) Uani 1 1 d . . .
C41 C 0.2809(2) -0.2629(3) 0.9702(3) 0.0495(17) Uani 1 1 d . . .
H41A H 0.2938 -0.2764 1.0070 0.059 Uiso 1 1 calc R . .
H41B H 0.2551 -0.2671 0.9577 0.059 Uiso 1 1 calc R . .
H41C H 0.2866 -0.2237 0.9689 0.059 Uiso 1 1 calc R . .
C42 C 0.3102(2) -0.2713(3) 0.8104(3) 0.0495(17) Uani 1 1 d . . .
H42A H 0.2998 -0.2340 0.8047 0.059 Uiso 1 1 calc R . .
H42B H 0.2980 -0.2930 0.7776 0.059 Uiso 1 1 calc R . .
H42C H 0.3357 -0.2687 0.8200 0.059 Uiso 1 1 calc R . .
C43 C 0.3198(2) -0.4463(3) 0.9183(3) 0.0456(16) Uani 1 1 d . . .
H43A H 0.2993 -0.4657 0.9183 0.055 Uiso 1 1 calc R . .
H43B H 0.3409 -0.4518 0.9528 0.055 Uiso 1 1 calc R . .
H43C H 0.3246 -0.4610 0.8896 0.055 Uiso 1 1 calc R . .
C44 C 0.33524(14) 0.0771(2) 0.8157(2) 0.0231(10) Uani 1 1 d . . .
C45 C 0.32145(15) 0.1230(2) 0.8125(2) 0.0291(12) Uani 1 1 d . . .
C46 C 0.30390(14) 0.1759(2) 0.8072(2) 0.0243(11) Uani 1 1 d . . .
C47 C 0.29792(15) 0.2132(2) 0.7646(2) 0.0280(11) Uani 1 1 d . . .
H47A H 0.3050 0.2033 0.7381 0.034 Uiso 1 1 calc R . .
C48 C 0.28171(15) 0.2645(2) 0.7620(2) 0.0241(11) Uani 1 1 d . . .
H48A H 0.2781 0.2886 0.7333 0.029 Uiso 1 1 calc R . .
C49 C 0.27597(16) 0.2465(2) 0.8398(2) 0.0309(12) Uani 1 1 d . . .
H49A H 0.2684 0.2574 0.8654 0.037 Uiso 1 1 calc R . .
C50 C 0.29259(16) 0.1933(2) 0.8457(2) 0.0308(12) Uani 1 1 d . . .
H50A H 0.2961 0.1700 0.8749 0.037 Uiso 1 1 calc R . .
C51 C 0.23795(15) 0.4720(2) 0.7958(2) 0.0261(11) Uani 1 1 d . . .
C52 C 0.21945(15) 0.4494(2) 0.8258(2) 0.0271(11) Uani 1 1 d . . .
C53 C 0.20507(15) 0.4859(2) 0.8505(2) 0.0275(11) Uani 1 1 d . . .
C54 C 0.20882(15) 0.5459(2) 0.8467(2) 0.0294(12) Uani 1 1 d . . .
H54A H 0.1996 0.5702 0.8641 0.035 Uiso 1 1 calc R . .
C55 C 0.22535(16) 0.5673(2) 0.8186(2) 0.0329(13) Uani 1 1 d . . .
H55A H 0.2272 0.6064 0.8163 0.040 Uiso 1 1 calc R . .
C56 C 0.24020(15) 0.5311(2) 0.7922(2) 0.0263(11) Uani 1 1 d . . .
C57 C 0.25712(15) 0.5508(2) 0.7608(2) 0.0300(12) Uani 1 1 d . . .
H57A H 0.2588 0.5894 0.7558 0.036 Uiso 1 1 calc R . .
C58 C 0.27120(16) 0.5123(2) 0.7375(2) 0.0308(12) Uani 1 1 d . . .
H58A H 0.2825 0.5249 0.7168 0.037 Uiso 1 1 calc R . .
C59 C 0.26836(15) 0.4546(2) 0.7451(2) 0.0265(11) Uani 1 1 d . . .
C60 C 0.28527(15) 0.4121(2) 0.7224(2) 0.0272(11) Uani 1 1 d . . .
C61 C 0.26296(17) 0.3861(2) 0.6717(2) 0.0300(12) Uani 1 1 d . . .
C62 C 0.28012(17) 0.3489(2) 0.6506(2) 0.0331(13) Uani 1 1 d . . .
H62A H 0.2661 0.3319 0.6171 0.040 Uiso 1 1 calc R . .
C63 C 0.31689(17) 0.3367(2) 0.6778(2) 0.0323(13) Uani 1 1 d . . .
C64 C 0.33793(16) 0.3642(2) 0.7276(2) 0.0303(12) Uani 1 1 d . . .
H64A H 0.3629 0.3568 0.7461 0.036 Uiso 1 1 calc R . .
C65 C 0.32286(16) 0.4017(2) 0.7500(2) 0.0277(11) Uani 1 1 d . . .
C66 C 0.22328(16) 0.3986(3) 0.6416(2) 0.0351(13) Uani 1 1 d . . .
H66A H 0.2194 0.4385 0.6427 0.042 Uiso 1 1 calc R . .
H66B H 0.2106 0.3788 0.6584 0.042 Uiso 1 1 calc R . .
H66C H 0.2141 0.3865 0.6044 0.042 Uiso 1 1 calc R . .
C67 C 0.3345(2) 0.2965(3) 0.6540(3) 0.0428(15) Uani 1 1 d . . .
H67A H 0.3399 0.3164 0.6280 0.051 Uiso 1 1 calc R . .
H67B H 0.3181 0.2658 0.6362 0.051 Uiso 1 1 calc R . .
H67C H 0.3568 0.2820 0.6827 0.051 Uiso 1 1 calc R . .
C68 C 0.34586(17) 0.4317(2) 0.8026(2) 0.0351(13) Uani 1 1 d . . .
H68C H 0.3708 0.4199 0.8163 0.042 Uiso 1 1 calc R . .
H68B H 0.3372 0.4227 0.8287 0.042 Uiso 1 1 calc R . .
H68A H 0.3442 0.4718 0.7964 0.042 Uiso 1 1 calc R . .
C69 C 0.18829(16) 0.4617(2) 0.8805(2) 0.0299(12) Uani 1 1 d . . .
H69A H 0.1791 0.4845 0.8988 0.036 Uiso 1 1 calc R . .
C70 C 0.18591(16) 0.4037(2) 0.8819(2) 0.0306(12) Uani 1 1 d . . .
H70A H 0.1750 0.3870 0.9013 0.037 Uiso 1 1 calc R . .
C71 C 0.20004(15) 0.3694(2) 0.8538(2) 0.0277(11) Uani 1 1 d . . .
C72 C 0.19803(16) 0.3063(2) 0.8547(2) 0.0292(12) Uani 1 1 d . . .
C73 C 0.22131(17) 0.2771(3) 0.9035(2) 0.0359(14) Uani 1 1 d . . .
C74 C 0.22042(19) 0.2177(3) 0.9014(3) 0.0403(15) Uani 1 1 d . . .
H74A H 0.2361 0.1975 0.9322 0.048 Uiso 1 1 calc R . .
C75 C 0.19715(19) 0.1883(2) 0.8555(3) 0.0383(14) Uani 1 1 d . . .
C76 C 0.17372(18) 0.2180(3) 0.8090(3) 0.0358(13) Uani 1 1 d . . .
H76A H 0.1577 0.1984 0.7780 0.043 Uiso 1 1 calc R . .
C77 C 0.17402(16) 0.2773(2) 0.8086(2) 0.0318(12) Uani 1 1 d . . .
C78 C 0.2471(2) 0.3088(3) 0.9527(3) 0.0456(16) Uani 1 1 d . . .
H78A H 0.2336 0.3282 0.9684 0.055 Uiso 1 1 calc R . .
H78B H 0.2603 0.3358 0.9425 0.055 Uiso 1 1 calc R . .
H78C H 0.2640 0.2829 0.9789 0.055 Uiso 1 1 calc R . .
C79 C 0.1973(2) 0.1234(3) 0.8552(3) 0.0545(19) Uani 1 1 d . . .
H79A H 0.1940 0.1096 0.8854 0.065 Uiso 1 1 calc R . .
H79B H 0.2203 0.1101 0.8584 0.065 Uiso 1 1 calc R . .
H79C H 0.1778 0.1099 0.8217 0.065 Uiso 1 1 calc R . .
C80 C 0.14819(19) 0.3082(2) 0.7570(3) 0.0401(15) Uani 1 1 d . . .
H80A H 0.1614 0.3368 0.7486 0.048 Uiso 1 1 calc R . .
H80B H 0.1290 0.3255 0.7625 0.048 Uiso 1 1 calc R . .
H80C H 0.1378 0.2818 0.7273 0.048 Uiso 1 1 calc R . .
C81 C 0.39762(15) -0.0536(2) 0.7470(2) 0.0268(11) Uani 1 1 d . . .
C82 C 0.40777(15) -0.0713(2) 0.7149(2) 0.0274(11) Uani 1 1 d . . .
C83 C 0.41553(15) -0.0930(2) 0.6729(2) 0.0268(11) Uani 1 1 d . . .
C84 C 0.43145(19) -0.1459(3) 0.6777(2) 0.0394(15) Uani 1 1 d . . .
H84A H 0.4401 -0.1660 0.7103 0.047 Uiso 1 1 calc R . .
C85 C 0.43434(19) -0.1683(3) 0.6332(2) 0.0382(14) Uani 1 1 d . . .
H85A H 0.4439 -0.2045 0.6361 0.046 Uiso 1 1 calc R . .
C86 C 0.40920(18) -0.0885(3) 0.5828(2) 0.0428(16) Uani 1 1 d . . .
H86A H 0.4014 -0.0687 0.5502 0.051 Uiso 1 1 calc R . .
C87 C 0.40493(17) -0.0630(3) 0.6249(3) 0.0377(14) Uani 1 1 d . . .
H87A H 0.3952 -0.0268 0.6210 0.045 Uiso 1 1 calc R . .
C88 C 0.42243(16) -0.1520(3) 0.4177(2) 0.0358(14) Uani 1 1 d . . .
C89 C 0.40433(16) -0.2054(3) 0.4144(2) 0.0328(13) Uani 1 1 d . . .
C90 C 0.38891(16) -0.2344(3) 0.3649(2) 0.0396(15) Uani 1 1 d . . .
C91 C 0.39177(19) -0.2103(3) 0.3190(2) 0.0482(18) Uani 1 1 d . . .
H91A H 0.3819 -0.2300 0.2861 0.058 Uiso 1 1 calc R . .
C92 C 0.40793(17) -0.1613(3) 0.3217(2) 0.0407(15) Uani 1 1 d . . .
H92A H 0.4090 -0.1470 0.2910 0.049 Uiso 1 1 calc R . .
C93 C 0.42371(16) -0.1305(3) 0.3712(2) 0.0375(15) Uani 1 1 d . . .
C94 C 0.44137(18) -0.0786(3) 0.3776(2) 0.0426(15) Uani 1 1 d . . .
H94A H 0.4431 -0.0621 0.3482 0.051 Uiso 1 1 calc R . .
C95 C 0.45652(19) -0.0514(3) 0.4282(2) 0.0442(16) Uani 1 1 d . . .
H95A H 0.4682 -0.0167 0.4326 0.053 Uiso 1 1 calc R . .
C96 C 0.45389(16) -0.0769(3) 0.4722(2) 0.0355(13) Uani 1 1 d . . .
C97 C 0.47020(17) -0.0519(3) 0.5287(2) 0.0372(14) Uani 1 1 d . . .
C98 C 0.45485(18) -0.0033(3) 0.5392(3) 0.0429(15) Uani 1 1 d . . .
C99 C 0.46765(19) 0.0127(3) 0.5934(2) 0.0427(15) Uani 1 1 d . . .
H99A H 0.4570 0.0438 0.6012 0.051 Uiso 1 1 calc R . .
C100 C 0.49505(19) -0.0149(3) 0.6358(3) 0.0456(16) Uani 1 1 d . . .
C101 C 0.51055(18) -0.0625(3) 0.6242(2) 0.0403(14) Uani 1 1 d . . .
H101 H 0.5291 -0.0819 0.6528 0.048 Uiso 1 1 calc R . .
C102 C 0.49889(17) -0.0812(3) 0.5715(2) 0.0375(14) Uani 1 1 d . . .
C103 C 0.4234(2) 0.0271(3) 0.4944(3) 0.058(2) Uani 1 1 d . . .
H03A H 0.4046 0.0004 0.4737 0.070 Uiso 1 1 calc R . .
H03B H 0.4317 0.0454 0.4709 0.070 Uiso 1 1 calc R . .
H03C H 0.4139 0.0548 0.5101 0.070 Uiso 1 1 calc R . .
C104 C 0.5071(2) 0.0025(4) 0.6937(2) 0.058(2) Uani 1 1 d . . .
H04A H 0.4890 0.0266 0.6957 0.069 Uiso 1 1 calc R . .
H04B H 0.5299 0.0226 0.7069 0.069 Uiso 1 1 calc R . .
H04C H 0.5103 -0.0305 0.7157 0.069 Uiso 1 1 calc R . .
C105 C 0.51660(19) -0.1324(3) 0.5602(3) 0.0458(16) Uani 1 1 d . . .
H05A H 0.5182 -0.1267 0.5268 0.055 Uiso 1 1 calc R . .
H05B H 0.5021 -0.1653 0.5568 0.055 Uiso 1 1 calc R . .
H05C H 0.5407 -0.1375 0.5897 0.055 Uiso 1 1 calc R . .
C106 C 0.3725(2) -0.2863(3) 0.3648(3) 0.0478(17) Uani 1 1 d . . .
H106 H 0.3617 -0.3074 0.3328 0.057 Uiso 1 1 calc R . .
C107 C 0.3720(2) -0.3060(3) 0.4108(3) 0.0547(19) Uani 1 1 d . A .
H107 H 0.3603 -0.3399 0.4101 0.066 Uiso 1 1 calc R . .
C108 C 0.3896(2) -0.2744(3) 0.4598(3) 0.0481(17) Uani 1 1 d . . .
C109 C 0.3978(3) -0.2913(5) 0.5211(3) 0.033(4) Uani 0.491(11) 1 d PG A 1
C110 C 0.3713(2) -0.2787(5) 0.5376(4) 0.0357(17) Uani 0.491(11) 1 d PGU A 1
C111 C 0.3760(3) -0.2958(5) 0.5887(5) 0.030(4) Uani 0.491(11) 1 d PG A 1
H111 H 0.3582 -0.2874 0.5997 0.036 Uiso 0.491(11) 1 calc PR A 1
C112 C 0.4072(3) -0.3253(4) 0.6233(4) 0.042(4) Uani 0.491(11) 1 d PG A 1
C113 C 0.4338(3) -0.3378(4) 0.6069(4) 0.041(3) Uani 0.491(11) 1 d PG A 1
H113 H 0.4547 -0.3576 0.6301 0.050 Uiso 0.491(11) 1 calc PR A 1
C114 C 0.4291(3) -0.3208(4) 0.5558(4) 0.047(4) Uani 0.491(11) 1 d PG A 1
C115 C 0.3370(5) -0.2415(7) 0.4994(7) 0.039(3) Uani 0.491(11) 1 d PU A 1
H11B H 0.3378 -0.2338 0.4658 0.059 Uiso 0.491(11) 1 calc PR A 1
H11C H 0.3374 -0.2066 0.5174 0.059 Uiso 0.491(11) 1 calc PR A 1
H11D H 0.3149 -0.2617 0.4920 0.059 Uiso 0.491(11) 1 calc PR A 1
C116 C 0.4129(5) -0.3431(9) 0.6810(8) 0.058(5) Uani 0.491(11) 1 d P A 1
H11E H 0.3920 -0.3319 0.6856 0.087 Uiso 0.491(11) 1 calc PR A 1
H11F H 0.4344 -0.3249 0.7082 0.087 Uiso 0.491(11) 1 calc PR A 1
H11G H 0.4158 -0.3833 0.6849 0.087 Uiso 0.491(11) 1 calc PR A 1
C117 C 0.4611(5) -0.3320(9) 0.5419(7) 0.071(6) Uani 0.491(11) 1 d P A 1
H11H H 0.4548 -0.3180 0.5060 0.107 Uiso 0.491(11) 1 calc PR A 1
H11I H 0.4657 -0.3719 0.5432 0.107 Uiso 0.491(11) 1 calc PR A 1
H11J H 0.4827 -0.3131 0.5680 0.107 Uiso 0.491(11) 1 calc PR A 1
C09S C 0.3866(3) -0.3008(4) 0.5047(3) 0.031(4) Uani 0.509(11) 1 d PG A 2
C10S C 0.3665(3) -0.2763(4) 0.5283(5) 0.0358(17) Uani 0.509(11) 1 d PGU A 2
C11S C 0.3692(3) -0.2973(5) 0.5772(5) 0.049(6) Uani 0.509(11) 1 d PG A 2
H11S H 0.3558 -0.2809 0.5930 0.059 Uiso 0.509(11) 1 calc PR A 2
C12S C 0.3921(3) -0.3429(5) 0.6024(3) 0.050(4) Uani 0.509(11) 1 d PG A 2
C13S C 0.4122(3) -0.3675(4) 0.5788(4) 0.047(4) Uani 0.509(11) 1 d PG A 2
H13S H 0.4275 -0.3980 0.5957 0.057 Uiso 0.509(11) 1 calc PR A 2
C14S C 0.4095(3) -0.3464(4) 0.5299(4) 0.050(4) Uani 0.509(11) 1 d PG A 2
C15S C 0.3414(5) -0.2260(7) 0.5040(7) 0.039(2) Uani 0.509(11) 1 d PU A 2
H15A H 0.3316 -0.2144 0.5280 0.058 Uiso 0.509(11) 1 calc PR A 2
H15B H 0.3218 -0.2364 0.4693 0.058 Uiso 0.509(11) 1 calc PR A 2
H15C H 0.3550 -0.1953 0.4992 0.058 Uiso 0.509(11) 1 calc PR A 2
C16S C 0.3968(5) -0.3651(7) 0.6586(7) 0.051(4) Uani 0.509(11) 1 d P A 2
H16B H 0.3821 -0.3430 0.6702 0.076 Uiso 0.509(11) 1 calc PR A 2
H16C H 0.4220 -0.3622 0.6851 0.076 Uiso 0.509(11) 1 calc PR A 2
H16D H 0.3893 -0.4040 0.6551 0.076 Uiso 0.509(11) 1 calc PR A 2
C17S C 0.4309(5) -0.3783(7) 0.5061(6) 0.064(5) Uani 0.509(11) 1 d P A 2
H17B H 0.4274 -0.3606 0.4727 0.096 Uiso 0.509(11) 1 calc PR A 2
H17C H 0.4226 -0.4167 0.4990 0.096 Uiso 0.509(11) 1 calc PR A 2
H17D H 0.4565 -0.3777 0.5316 0.096 Uiso 0.509(11) 1 calc PR A 2
C122 C 0.4965(3) -0.1663(5) 0.3216(3) 0.0882(12) Uani 1 1 d D . .
H12B H 0.5091 -0.1600 0.3001 0.132 Uiso 1 1 calc R . .
H12C H 0.4841 -0.1323 0.3227 0.132 Uiso 1 1 calc R . .
H12D H 0.4790 -0.1961 0.3055 0.132 Uiso 1 1 calc R . .
C123 C 0.5242(2) -0.1832(5) 0.3800(3) 0.0882(12) Uani 1 1 d D . .
H12E H 0.5366 -0.2167 0.3764 0.106 Uiso 1 1 calc R . .
H12F H 0.5424 -0.1534 0.3931 0.106 Uiso 1 1 calc R . .
C124 C 0.5219(3) -0.2526(3) 0.4486(4) 0.0882(12) Uani 1 1 d D . .
H12G H 0.5476 -0.2558 0.4743 0.106 Uiso 1 1 calc R . .
H12H H 0.5167 -0.2799 0.4198 0.106 Uiso 1 1 calc R . .
C125 C 0.4988(3) -0.2671(4) 0.4780(4) 0.0882(12) Uani 1 1 d D . .
H12I H 0.5056 -0.3038 0.4944 0.132 Uiso 1 1 calc R . .
H12J H 0.4734 -0.2670 0.4522 0.132 Uiso 1 1 calc R . .
H12K H 0.5031 -0.2394 0.5058 0.132 Uiso 1 1 calc R . .
C128 C 0.5387(8) -0.2788(11) 0.7073(10) 0.111(8) Uani 0.516(6) 1 d P B 1
H12L H 0.5636 -0.2908 0.7302 0.133 Uiso 0.516(6) 1 calc PR B 1
H12M H 0.5276 -0.3058 0.6777 0.133 Uiso 0.516(6) 1 calc PR B 1
C28S C 0.5369(5) -0.2789(8) 0.6508(8) 0.077(6) Uani 0.484(6) 1 d P B 2
H28A H 0.5490 -0.3085 0.6774 0.092 Uiso 0.484(6) 1 calc PR B 2
H28B H 0.5480 -0.2764 0.6264 0.092 Uiso 0.484(6) 1 calc PR B 2
N1 N 0.38878(13) -0.30103(19) 1.01964(18) 0.0303(10) Uani 1 1 d . . .
N2 N 0.39608(14) -0.4171(2) 1.12059(19) 0.0326(11) Uani 1 1 d . . .
N3 N 0.33064(14) -0.3961(2) 1.03271(19) 0.0319(11) Uani 1 1 d . . .
N4 N 0.27048(12) 0.28229(17) 0.79912(18) 0.0252(9) Uani 1 1 d . . .
N5 N 0.25190(12) 0.43451(17) 0.77280(17) 0.0249(9) Uani 1 1 d . . .
N6 N 0.21723(12) 0.39238(18) 0.82725(17) 0.0242(9) Uani 1 1 d . . .
N7 N 0.42405(13) -0.1401(2) 0.58630(19) 0.0320(11) Uani 1 1 d . A .
N8 N 0.43695(14) -0.1258(2) 0.46730(18) 0.0344(11) Uani 1 1 d . A .
N9 N 0.40446(14) -0.2253(2) 0.4612(2) 0.0357(11) Uani 1 1 d . A .
F1 F 0.3979(2) -0.1893(4) 1.1673(4) 0.145(3) Uani 1 1 d U . .
F2 F 0.35889(14) -0.1433(2) 1.18628(18) 0.0657(13) Uani 1 1 d . . .
F3 F 0.41619(19) -0.1080(3) 1.2069(3) 0.111(2) Uani 1 1 d U . .
F4 F 0.36575(17) -0.0683(3) 1.1409(3) 0.0972(18) Uani 1 1 d U . .
F5 F 0.40257(18) -0.1155(3) 1.1202(3) 0.1009(19) Uani 1 1 d . . .
F6 F 0.3486(2) -0.1507(4) 1.1019(4) 0.140(3) Uani 1 1 d U . .
F7 F 0.21463(15) 0.5524(2) 0.60740(18) 0.0754(14) Uani 1 1 d . . .
F8 F 0.15885(12) 0.5858(2) 0.55191(17) 0.0684(13) Uani 1 1 d . . .
F9 F 0.20798(12) 0.62342(16) 0.54988(18) 0.0553(10) Uani 1 1 d . . .
F10 F 0.16865(11) 0.5689(2) 0.47931(15) 0.0644(13) Uani 1 1 d . . .
F11 F 0.22505(14) 0.5381(2) 0.5345(2) 0.0792(15) Uani 1 1 d . . .
F12 F 0.1753(2) 0.4993(2) 0.5389(3) 0.120(3) Uani 1 1 d . . .
F13 F 0.08457(18) 0.8956(2) 0.2149(2) 0.0852(16) Uani 1 1 d . . .
F14 F 0.13722(16) 0.9151(3) 0.2102(2) 0.0945(18) Uani 1 1 d . . .
F15 F 0.08578(14) 0.9657(2) 0.1625(2) 0.0716(13) Uani 1 1 d . . .
F16 F 0.1065(2) 0.9030(4) 0.1201(3) 0.140(3) Uani 1 1 d . . .
F17 F 0.05545(16) 0.8856(3) 0.1248(3) 0.099(2) Uani 1 1 d . . .
F18 F 0.10654(18) 0.8346(3) 0.1763(3) 0.117(3) Uani 1 1 d . . .
P1 P 0.38152(6) -0.12903(8) 1.15409(8) 0.0465(4) Uani 1 1 d . . .
P2 P 0.19156(5) 0.56188(7) 0.54291(7) 0.0399(4) Uani 1 1 d . . .
P3 P 0.09566(7) 0.90003(10) 0.16825(8) 0.0648(6) Uani 1 1 d . . .
Cl5 Cl 0.53909(10) -0.21580(12) 0.68185(14) 0.1046(10) Uani 1 1 d . . .
Cl6 Cl 0.51432(14) -0.2788(2) 0.7459(2) 0.0857(18) Uani 0.516(6) 1 d P . 1
Cl6S Cl 0.48953(13) -0.2913(3) 0.6144(3) 0.100(2) Uani 0.484(6) 1 d P B 2
O O 0.51482(19) -0.1952(3) 0.4250(3) 0.0882(12) Uani 1 1 d D . .
Cu1 Cu 0.38450(2) -0.36770(3) 1.05609(3) 0.0402(2) Uani 1 1 d . . .
Cu2 Cu 0.248255(19) 0.35410(3) 0.79533(3) 0.02649(19) Uani 1 1 d . . .
Cu3 Cu 0.42417(2) -0.16966(4) 0.52193(3) 0.0382(2) Uani 1 1 d . . .

loop_
_atom_site_aniso_label
_atom_site_aniso_U_11
_atom_site_aniso_U_22
_atom_site_aniso_U_33
_atom_site_aniso_U_23
_atom_site_aniso_U_13
_atom_site_aniso_U_12
C1 0.028(3) 0.020(2) 0.020(2) -0.0005(19) 0.008(2) -0.001(2)
C2 0.034(3) 0.021(3) 0.027(3) 0.000(2) 0.017(2) -0.002(2)
C3 0.028(3) 0.017(2) 0.023(2) -0.0018(19) 0.012(2) 0.001(2)
C4 0.031(3) 0.015(2) 0.021(2) 0.0037(19) 0.011(2) 0.001(2)
C5 0.027(3) 0.022(3) 0.026(2) -0.002(2) 0.013(2) -0.003(2)
C6 0.026(3) 0.018(2) 0.026(2) -0.002(2) 0.012(2) 0.005(2)
C7 0.041(3) 0.020(3) 0.021(2) 0.000(2) 0.015(2) -0.001(2)
C8 0.037(3) 0.022(3) 0.032(3) -0.001(2) 0.016(2) -0.002(2)
C9 0.041(3) 0.027(3) 0.022(2) 0.004(2) 0.013(2) -0.005(2)
C10 0.057(4) 0.024(3) 0.031(3) -0.001(2) 0.027(3) 0.001(3)
C11 0.055(4) 0.031(3) 0.032(3) 0.008(2) 0.031(3) 0.004(3)
C12 0.051(4) 0.022(3) 0.029(3) 0.001(2) 0.024(3) 0.002(3)
C13 0.054(4) 0.025(3) 0.036(3) 0.003(2) 0.028(3) -0.002(3)
C14 0.058(4) 0.020(3) 0.028(3) 0.001(2) 0.029(3) -0.003(3)
C15 0.064(4) 0.019(3) 0.028(3) -0.004(2) 0.028(3) -0.008(3)
C16 0.062(4) 0.028(3) 0.032(3) 0.002(2) 0.033(3) -0.006(3)
C17 0.062(4) 0.026(3) 0.035(3) -0.002(2) 0.036(3) -0.006(3)
C18 0.061(4) 0.032(3) 0.037(3) -0.001(3) 0.036(3) -0.010(3)
C19 0.049(3) 0.022(3) 0.031(3) -0.001(2) 0.028(3) -0.010(2)
C20 0.067(4) 0.040(4) 0.037(3) 0.014(3) 0.034(3) 0.010(3)
C21 0.054(4) 0.043(4) 0.039(3) 0.021(3) 0.024(3) 0.007(3)
C22 0.049(4) 0.033(3) 0.039(3) 0.010(3) 0.026(3) 0.006(3)
C23 0.047(4) 0.052(4) 0.034(3) 0.023(3) 0.017(3) 0.006(3)
C24 0.050(4) 0.062(5) 0.053(4) 0.032(4) 0.025(4) 0.017(4)
C25 0.046(4) 0.078(6) 0.080(6) 0.029(5) 0.027(4) 0.015(4)
C26 0.048(5) 0.080(6) 0.095(7) 0.044(5) 0.034(5) 0.011(4)
C27 0.041(4) 0.061(5) 0.080(6) 0.031(4) 0.013(4) -0.005(4)
C28 0.041(4) 0.049(4) 0.047(4) 0.021(3) 0.014(3) 0.002(3)
C29 0.070(5) 0.053(5) 0.079(6) 0.008(4) 0.041(5) 0.020(4)
C30 0.049(6) 0.156(13) 0.184(15) 0.054(11) 0.057(8) 0.008(7)
C31 0.060(5) 0.045(4) 0.062(5) 0.007(4) 0.025(4) -0.007(4)
C32 0.051(4) 0.038(3) 0.041(3) 0.002(3) 0.029(3) -0.005(3)
C33 0.042(3) 0.047(4) 0.035(3) 0.005(3) 0.020(3) -0.007(3)
C34 0.050(4) 0.040(3) 0.029(3) 0.001(2) 0.025(3) -0.004(3)
C35 0.039(3) 0.050(4) 0.028(3) 0.010(3) 0.020(3) -0.003(3)
C36 0.044(3) 0.043(4) 0.038(3) 0.008(3) 0.027(3) 0.006(3)
C37 0.046(4) 0.057(4) 0.034(3) 0.017(3) 0.024(3) 0.011(3)
C38 0.038(3) 0.054(4) 0.029(3) 0.006(3) 0.020(3) -0.004(3)
C39 0.046(4) 0.057(4) 0.026(3) -0.005(3) 0.023(3) -0.006(3)
C40 0.036(3) 0.040(3) 0.026(3) 0.003(2) 0.013(2) -0.006(3)
C41 0.074(5) 0.044(4) 0.049(4) 0.009(3) 0.044(4) 0.007(4)
C42 0.059(4) 0.061(5) 0.038(3) 0.012(3) 0.030(3) 0.005(4)
C43 0.059(4) 0.045(4) 0.040(3) 0.001(3) 0.029(3) -0.001(3)
C44 0.032(3) 0.016(2) 0.026(2) 0.002(2) 0.018(2) 0.003(2)
C45 0.034(3) 0.029(3) 0.030(3) 0.003(2) 0.020(2) -0.002(2)
C46 0.029(3) 0.023(3) 0.027(2) 0.000(2) 0.017(2) 0.002(2)
C47 0.036(3) 0.025(3) 0.030(3) 0.000(2) 0.022(2) 0.000(2)
C48 0.035(3) 0.019(2) 0.026(2) 0.001(2) 0.021(2) 0.002(2)
C49 0.046(3) 0.027(3) 0.032(3) 0.007(2) 0.029(3) 0.007(2)
C50 0.047(3) 0.028(3) 0.029(3) 0.007(2) 0.027(3) 0.007(2)
C51 0.036(3) 0.021(3) 0.027(3) -0.002(2) 0.020(2) 0.005(2)
C52 0.032(3) 0.029(3) 0.024(2) 0.001(2) 0.015(2) 0.004(2)
C53 0.031(3) 0.029(3) 0.022(2) -0.007(2) 0.012(2) 0.004(2)
C54 0.031(3) 0.031(3) 0.029(3) -0.002(2) 0.015(2) 0.008(2)
C55 0.040(3) 0.025(3) 0.039(3) -0.002(2) 0.023(3) 0.004(2)
C56 0.034(3) 0.019(3) 0.029(3) 0.001(2) 0.016(2) 0.003(2)
C57 0.035(3) 0.019(3) 0.042(3) 0.002(2) 0.022(3) 0.005(2)
C58 0.041(3) 0.028(3) 0.033(3) 0.003(2) 0.025(3) 0.005(2)
C59 0.032(3) 0.022(3) 0.030(3) 0.004(2) 0.017(2) 0.009(2)
C60 0.035(3) 0.025(3) 0.032(3) 0.003(2) 0.024(2) 0.004(2)
C61 0.046(3) 0.022(3) 0.033(3) 0.004(2) 0.027(3) 0.003(2)
C62 0.047(3) 0.025(3) 0.038(3) -0.002(2) 0.029(3) 0.003(3)
C63 0.053(4) 0.022(3) 0.037(3) 0.003(2) 0.034(3) 0.005(3)
C64 0.038(3) 0.027(3) 0.037(3) 0.007(2) 0.026(3) 0.012(2)
C65 0.041(3) 0.020(3) 0.028(3) 0.008(2) 0.021(2) 0.003(2)
C66 0.040(3) 0.032(3) 0.034(3) -0.005(2) 0.018(3) 0.004(3)
C67 0.062(4) 0.032(3) 0.052(4) 0.002(3) 0.041(4) 0.012(3)
C68 0.045(3) 0.028(3) 0.036(3) 0.002(2) 0.021(3) 0.002(3)
C69 0.039(3) 0.031(3) 0.028(3) -0.005(2) 0.022(2) 0.005(2)
C70 0.039(3) 0.033(3) 0.030(3) 0.005(2) 0.024(3) 0.008(2)
C71 0.034(3) 0.031(3) 0.024(2) -0.001(2) 0.018(2) 0.007(2)
C72 0.041(3) 0.027(3) 0.033(3) 0.005(2) 0.028(3) 0.008(2)
C73 0.050(4) 0.037(3) 0.035(3) 0.009(3) 0.032(3) 0.011(3)
C74 0.056(4) 0.036(3) 0.040(3) 0.017(3) 0.032(3) 0.009(3)
C75 0.059(4) 0.020(3) 0.051(4) 0.009(3) 0.038(3) 0.007(3)
C76 0.045(3) 0.033(3) 0.041(3) 0.002(3) 0.030(3) 0.002(3)
C77 0.038(3) 0.029(3) 0.039(3) 0.002(2) 0.026(3) 0.006(2)
C78 0.059(4) 0.036(4) 0.034(3) 0.013(3) 0.014(3) 0.003(3)
C79 0.083(6) 0.021(3) 0.071(5) 0.011(3) 0.044(5) 0.008(3)
C80 0.059(4) 0.021(3) 0.042(3) -0.006(2) 0.024(3) 0.008(3)
C81 0.034(3) 0.021(3) 0.026(3) 0.002(2) 0.015(2) 0.004(2)
C82 0.035(3) 0.026(3) 0.025(3) 0.000(2) 0.017(2) 0.002(2)
C83 0.030(3) 0.028(3) 0.026(3) -0.004(2) 0.016(2) -0.002(2)
C84 0.064(4) 0.039(3) 0.027(3) 0.004(2) 0.031(3) 0.008(3)
C85 0.063(4) 0.033(3) 0.027(3) -0.004(2) 0.028(3) 0.007(3)
C86 0.044(4) 0.068(5) 0.027(3) 0.015(3) 0.025(3) 0.016(3)
C87 0.042(3) 0.042(4) 0.043(3) 0.010(3) 0.031(3) 0.015(3)
C88 0.029(3) 0.063(4) 0.019(2) 0.004(3) 0.013(2) 0.008(3)
C89 0.037(3) 0.041(3) 0.029(3) -0.005(2) 0.023(3) 0.008(3)
C90 0.033(3) 0.054(4) 0.037(3) -0.010(3) 0.020(3) 0.008(3)
C91 0.043(4) 0.076(5) 0.025(3) -0.013(3) 0.016(3) 0.016(4)
C92 0.037(3) 0.067(5) 0.024(3) -0.002(3) 0.018(3) 0.007(3)
C93 0.029(3) 0.065(4) 0.021(3) -0.002(3) 0.014(2) 0.009(3)
C94 0.041(3) 0.065(5) 0.025(3) 0.007(3) 0.018(3) 0.001(3)
C95 0.047(4) 0.055(4) 0.027(3) 0.004(3) 0.013(3) -0.009(3)
C96 0.036(3) 0.049(4) 0.016(2) -0.001(2) 0.007(2) 0.003(3)
C97 0.045(3) 0.040(3) 0.022(3) -0.002(2) 0.011(3) -0.001(3)
C98 0.046(4) 0.051(4) 0.032(3) -0.002(3) 0.017(3) 0.006(3)
C99 0.052(4) 0.046(4) 0.032(3) -0.003(3) 0.020(3) 0.006(3)
C100 0.046(4) 0.067(5) 0.031(3) -0.004(3) 0.023(3) -0.003(3)
C101 0.043(4) 0.052(4) 0.025(3) 0.000(3) 0.015(3) -0.001(3)
C102 0.036(3) 0.047(4) 0.026(3) 0.003(3) 0.011(3) -0.002(3)
C103 0.067(5) 0.062(5) 0.036(4) 0.005(3) 0.016(3) 0.020(4)
C104 0.052(4) 0.097(6) 0.021(3) -0.004(3) 0.014(3) 0.012(4)
C105 0.043(4) 0.055(4) 0.033(3) 0.003(3) 0.012(3) 0.010(3)
C106 0.052(4) 0.048(4) 0.050(4) -0.009(3) 0.029(3) 0.010(3)
C107 0.065(5) 0.040(4) 0.079(5) -0.014(4) 0.050(4) -0.003(3)
C108 0.061(4) 0.048(4) 0.057(4) 0.001(3) 0.047(4) 0.010(3)
C109 0.030(8) 0.041(8) 0.026(7) -0.012(6) 0.013(7) -0.015(6)
C110 0.036(2) 0.035(2) 0.036(2) 0.0003(15) 0.0164(16) -0.0001(15)
C111 0.043(8) 0.014(7) 0.044(8) 0.013(6) 0.028(7) 0.003(6)
C112 0.056(10) 0.032(8) 0.040(8) 0.000(6) 0.024(7) 0.001(7)
C113 0.056(9) 0.034(7) 0.044(7) 0.003(6) 0.030(7) 0.001(7)
C114 0.047(8) 0.053(9) 0.041(7) -0.016(7) 0.019(7) -0.012(7)
C115 0.040(3) 0.041(3) 0.040(3) -0.0004(18) 0.0198(19) -0.0004(18)
C116 0.054(11) 0.062(12) 0.063(12) 0.013(9) 0.032(9) -0.012(9)
C117 0.062(11) 0.107(15) 0.051(9) 0.006(9) 0.031(8) 0.037(10)
C09S 0.036(8) 0.025(7) 0.025(7) -0.004(6) 0.009(6) 0.000(6)
C10S 0.036(2) 0.035(2) 0.036(2) -0.0002(15) 0.0164(16) 0.0001(15)
C11S 0.041(9) 0.077(16) 0.037(8) -0.002(8) 0.025(7) -0.008(9)
C12S 0.059(10) 0.060(11) 0.024(7) -0.004(6) 0.014(7) -0.025(8)
C13S 0.061(9) 0.027(7) 0.042(7) 0.005(6) 0.013(7) 0.011(6)
C14S 0.052(9) 0.039(8) 0.051(8) 0.001(7) 0.017(7) 0.005(7)
C15S 0.039(3) 0.040(3) 0.038(3) -0.0013(18) 0.0189(19) 0.0002(18)
C16S 0.058(11) 0.048(10) 0.050(9) 0.013(7) 0.028(8) -0.005(8)
C17S 0.075(11) 0.068(11) 0.047(8) -0.006(7) 0.025(8) 0.031(9)
C122 0.085(3) 0.097(3) 0.097(3) -0.003(2) 0.053(2) 0.024(2)
C123 0.085(3) 0.097(3) 0.097(3) -0.003(2) 0.053(2) 0.024(2)
C124 0.085(3) 0.097(3) 0.097(3) -0.003(2) 0.053(2) 0.024(2)
C125 0.085(3) 0.097(3) 0.097(3) -0.003(2) 0.053(2) 0.024(2)
C128 0.14(2) 0.117(19) 0.103(17) 0.030(14) 0.082(17) 0.036(16)
C28S 0.085(14) 0.067(12) 0.073(12) -0.020(10) 0.032(11) 0.000(10)
N1 0.046(3) 0.022(2) 0.029(2) 0.0060(19) 0.022(2) -0.004(2)
N2 0.050(3) 0.026(2) 0.030(2) 0.010(2) 0.025(2) 0.004(2)
N3 0.046(3) 0.029(3) 0.028(2) 0.0040(19) 0.023(2) -0.002(2)
N4 0.036(3) 0.016(2) 0.030(2) -0.0009(17) 0.021(2) 0.0027(18)
N5 0.036(2) 0.016(2) 0.025(2) 0.0056(17) 0.016(2) 0.0058(18)
N6 0.037(2) 0.019(2) 0.021(2) 0.0063(17) 0.0166(19) 0.0091(19)
N7 0.034(3) 0.041(3) 0.027(2) 0.001(2) 0.019(2) 0.002(2)
N8 0.035(3) 0.048(3) 0.022(2) -0.005(2) 0.015(2) 0.001(2)
N9 0.042(3) 0.040(3) 0.033(3) 0.000(2) 0.024(2) 0.010(2)
F1 0.145(3) 0.140(3) 0.155(3) 0.0013(19) 0.072(2) 0.0051(19)
F2 0.093(3) 0.072(3) 0.058(3) 0.015(2) 0.056(3) 0.010(3)
F3 0.109(3) 0.115(3) 0.106(3) 0.0028(18) 0.0471(19) -0.0084(18)
F4 0.094(2) 0.094(2) 0.108(2) 0.0117(17) 0.0493(18) 0.0079(17)
F5 0.117(5) 0.129(5) 0.101(4) -0.007(4) 0.089(4) -0.007(4)
F6 0.142(3) 0.148(3) 0.135(3) -0.0002(19) 0.067(2) -0.0135(19)
F7 0.100(4) 0.076(3) 0.039(2) 0.010(2) 0.021(2) 0.010(3)
F8 0.060(3) 0.117(4) 0.047(2) -0.015(2) 0.041(2) -0.012(3)
F9 0.071(3) 0.038(2) 0.063(3) -0.0066(19) 0.037(2) -0.009(2)
F10 0.047(2) 0.121(4) 0.032(2) -0.006(2) 0.0239(18) -0.002(2)
F11 0.080(3) 0.081(3) 0.077(3) -0.022(3) 0.036(3) 0.035(3)
F12 0.218(8) 0.061(3) 0.108(5) -0.037(3) 0.097(5) -0.073(4)
F13 0.130(5) 0.068(3) 0.075(3) 0.000(3) 0.062(4) -0.016(3)
F14 0.081(4) 0.100(4) 0.070(4) -0.007(3) 0.007(3) -0.006(3)
F15 0.091(4) 0.071(3) 0.069(3) 0.007(2) 0.050(3) 0.002(3)
F16 0.111(5) 0.250(10) 0.066(4) -0.033(5) 0.044(4) 0.057(6)
F17 0.078(4) 0.102(4) 0.092(4) -0.038(3) 0.016(3) 0.003(3)
F18 0.107(5) 0.078(4) 0.106(5) -0.044(3) -0.004(4) 0.031(3)
P1 0.0672(12) 0.0411(10) 0.0456(10) -0.0010(8) 0.0381(9) 0.0119(9)
P2 0.0578(11) 0.0335(9) 0.0328(8) -0.0066(7) 0.0245(8) -0.0037(8)
P3 0.0711(14) 0.0724(15) 0.0432(10) -0.0239(10) 0.0191(10) 0.0108(12)
Cl5 0.158(3) 0.0718(17) 0.112(2) 0.0096(15) 0.086(2) 0.0121(17)
Cl6 0.094(4) 0.095(4) 0.084(3) -0.021(3) 0.054(3) -0.021(3)
Cl6S 0.055(3) 0.122(5) 0.113(4) -0.069(4) 0.031(3) 0.001(3)
O 0.085(3) 0.097(3) 0.097(3) -0.003(2) 0.053(2) 0.024(2)
Cu1 0.0487(5) 0.0383(4) 0.0383(4) 0.0193(3) 0.0239(4) -0.0018(3)
Cu2 0.0383(4) 0.0192(3) 0.0281(3) 0.0009(3) 0.0204(3) 0.0075(3)
Cu3 0.0380(4) 0.0608(5) 0.0217(3) -0.0013(3) 0.0188(3) 0.0071(4)

loop_
_atom_type_symbol
_atom_type_description
_atom_type_scat_dispersion_real
_atom_type_scat_dispersion_imag
_atom_type_scat_source
C C 0.0033 0.0016 'International Tables Vol C Tables 4.2.6.8 and 6.1.1.4'
H H 0.0000 0.0000 'International Tables Vol C Tables 4.2.6.8 and 6.1.1.4'
N N 0.0061 0.0033 'International Tables Vol C Tables 4.2.6.8 and 6.1.1.4'
O O 0.0106 0.0060 'International Tables Vol C Tables 4.2.6.8 and 6.1.1.4'
F F 0.0171 0.0103 'International Tables Vol C Tables 4.2.6.8 and 6.1.1.4'
P P 0.1023 0.0942 'International Tables Vol C Tables 4.2.6.8 and 6.1.1.4'
Cl Cl 0.1484 0.1585 'International Tables Vol C Tables 4.2.6.8 and 6.1.1.4'
Cu Cu 0.3201 1.2651 'International Tables Vol C Tables 4.2.6.8 and 6.1.1.4'

loop_
_geom_angle_atom_site_label_1
_geom_angle_atom_site_label_2
_geom_angle_atom_site_label_3
_geom_angle
_geom_angle_site_symmetry_1
C6 C1 C2 119.1(5) .
C6 C1 C7 117.0(5) .
C2 C1 C7 123.9(5) .
C3 C2 C1 119.3(5) .
C3 C2 H2A 120.4 .
C1 C2 H2A 120.4 .
C2 C3 C4 122.1(5) .
C2 C3 C44 120.1(5) .
C4 C3 C44 117.8(4) .
C5 C4 C3 117.9(4) .
C5 C4 H4A 121.1 .
C3 C4 H4A 121.1 .
C6 C5 C4 120.1(5) .
C6 C5 C81 119.3(5) .
C4 C5 C81 120.6(5) .
C5 C6 C1 121.5(5) .
C5 C6 H6A 119.3 .
C1 C6 H6A 119.3 .
C8 C7 C1 174.2(6) .
C7 C8 C9 179.1(7) .
C10 C9 C13 117.8(5) .
C10 C9 C8 122.4(5) .
C13 C9 C8 119.8(5) .
C11 C10 C9 118.6(5) .
C11 C10 H10A 120.7 .
C9 C10 H10A 120.7 .
N1 C11 C10 124.3(5) .
N1 C11 H11A 117.8 .
C10 C11 H11A 117.8 .
N1 C12 C13 124.0(5) .
N1 C12 H12A 118.0 .
C13 C12 H12A 118.0 .
C12 C13 C9 118.9(5) .
C12 C13 H13A 120.5 .
C9 C13 H13A 120.5 .
N2 C14 C15 121.9(6) .
N2 C14 C19 118.7(5) .
C15 C14 C19 119.3(5) .
C20 C15 C14 118.0(6) .
C20 C15 C16 123.3(5) .
C14 C15 C16 118.6(6) .
C17 C16 C15 122.3(5) .
C17 C16 H16A 118.9 .
C15 C16 H16A 118.9 .
C16 C17 C18 120.0(6) .
C16 C17 H17A 120.0 .
C18 C17 H17A 120.0 .
C19 C18 C32 116.8(5) .
C19 C18 C17 120.1(6) .
C32 C18 C17 123.1(6) .
N3 C19 C18 122.9(6) .
N3 C19 C14 117.5(5) .
C18 C19 C14 119.6(5) .
C21 C20 C15 118.7(5) .
C21 C20 H20A 120.6 .
C15 C20 H20A 120.6 .
C20 C21 C22 120.6(6) .
C20 C21 H21A 119.7 .
C22 C21 H21A 119.7 .
N2 C22 C21 121.7(6) .
N2 C22 C23 118.3(5) .
C21 C22 C23 120.0(6) .
C28 C23 C24 120.3(6) .
C28 C23 C22 119.5(6) .
C24 C23 C22 120.2(6) .
C25 C24 C23 120.0(8) .
C25 C24 C29 118.5(8) .
C23 C24 C29 121.4(7) .
C24 C25 C26 119.6(8) .
C24 C25 H25A 120.2 .
C26 C25 H25A 120.2 .
C25 C26 C27 121.5(8) .
C25 C26 C30 122.1(10) .
C27 C26 C30 116.4(10) .
C28 C27 C26 117.6(8) .
C28 C27 H27A 121.2 .
C26 C27 H27A 121.2 .
C23 C28 C27 120.9(7) .
C23 C28 C31 122.6(6) .
C27 C28 C31 116.4(7) .
C24 C29 H29A 109.5 .
C24 C29 H29B 109.5 .
H29A C29 H29B 109.5 .
C24 C29 H29C 109.5 .
H29A C29 H29C 109.5 .
H29B C29 H29C 109.5 .
C26 C30 H30A 109.5 .
C26 C30 H30B 109.5 .
H30A C30 H30B 109.5 .
C26 C30 H30C 109.5 .
H30A C30 H30C 109.5 .
H30B C30 H30C 109.5 .
C28 C31 H31C 109.5 .
C28 C31 H31B 109.5 .
H31C C31 H31B 109.5 .
C28 C31 H31A 109.5 .
H31C C31 H31A 109.5 .
H31B C31 H31A 109.5 .
C33 C32 C18 119.7(6) .
C33 C32 H32A 120.1 .
C18 C32 H32A 120.1 .
C32 C33 C34 119.3(6) .
C32 C33 H33A 120.3 .
C34 C33 H33A 120.3 .
N3 C34 C33 121.6(5) .
N3 C34 C35 118.0(5) .
C33 C34 C35 120.4(6) .
C36 C35 C40 121.0(5) .
C36 C35 C34 120.1(5) .
C40 C35 C34 118.9(6) .
C35 C36 C37 118.5(6) .
C35 C36 C41 121.5(5) .
C37 C36 C41 119.9(6) .
C38 C37 C36 121.7(6) .
C38 C37 H37A 119.2 .
C36 C37 H37A 119.2 .
C37 C38 C39 118.1(5) .
C37 C38 C42 122.2(6) .
C39 C38 C42 119.6(6) .
C40 C39 C38 121.9(6) .
C40 C39 H39A 119.0 .
C38 C39 H39A 119.0 .
C39 C40 C35 118.8(6) .
C39 C40 C43 120.3(6) .
C35 C40 C43 120.9(5) .
C36 C41 H41A 109.5 .
C36 C41 H41B 109.5 .
H41A C41 H41B 109.5 .
C36 C41 H41C 109.5 .
H41A C41 H41C 109.5 .
H41B C41 H41C 109.5 .
C38 C42 H42A 109.5 .
C38 C42 H42B 109.5 .
H42A C42 H42B 109.5 .
C38 C42 H42C 109.5 .
H42A C42 H42C 109.5 .
H42B C42 H42C 109.5 .
C40 C43 H43A 109.5 .
C40 C43 H43B 109.5 .
H43A C43 H43B 109.5 .
C40 C43 H43C 109.5 .
H43A C43 H43C 109.5 .
H43B C43 H43C 109.5 .
C45 C44 C3 178.2(5) .
C44 C45 C46 177.6(7) .
C47 C46 C50 117.2(5) .
C47 C46 C45 122.1(5) .
C50 C46 C45 120.7(5) .
C48 C47 C46 120.0(5) .
C48 C47 H47A 120.0 .
C46 C47 H47A 120.0 .
N4 C48 C47 123.8(5) .
N4 C48 H48A 118.1 .
C47 C48 H48A 118.1 .
N4 C49 C50 123.5(5) .
N4 C49 H49A 118.2 .
C50 C49 H49A 118.2 .
C46 C50 C49 119.2(5) .
C46 C50 H50A 120.4 .
C49 C50 H50A 120.4 .
N5 C51 C56 124.0(5) .
N5 C51 C52 117.8(5) .
C56 C51 C52 118.2(4) .
N6 C52 C53 123.7(5) .
N6 C52 C51 116.2(4) .
C53 C52 C51 120.0(5) .
C52 C53 C69 117.6(5) .
C52 C53 C54 119.7(5) .
C69 C53 C54 122.7(5) .
C55 C54 C53 121.0(5) .
C55 C54 H54A 119.5 .
C53 C54 H54A 119.5 .
C54 C55 C56 120.9(5) .
C54 C55 H55A 119.5 .
C56 C55 H55A 119.5 .
C51 C56 C57 115.9(5) .
C51 C56 C55 120.1(5) .
C57 C56 C55 124.0(5) .
C58 C57 C56 119.7(5) .
C58 C57 H57A 120.2 .
C56 C57 H57A 120.2 .
C57 C58 C59 119.6(5) .
C57 C58 H58A 120.2 .
C59 C58 H58A 120.2 .
N5 C59 C58 122.6(5) .
N5 C59 C60 117.1(4) .
C58 C59 C60 120.2(5) .
C65 C60 C61 121.3(5) .
C65 C60 C59 119.7(5) .
C61 C60 C59 118.9(5) .
C62 C61 C60 117.2(5) .
C62 C61 C66 121.6(5) .
C60 C61 C66 121.2(5) .
C63 C62 C61 122.6(6) .
C63 C62 H62A 118.7 .
C61 C62 H62A 118.7 .
C62 C63 C64 117.9(5) .
C62 C63 C67 121.3(6) .
C64 C63 C67 120.7(6) .
C65 C64 C63 122.2(5) .
C65 C64 H64A 118.9 .
C63 C64 H64A 118.9 .
C64 C65 C60 118.8(5) .
C64 C65 C68 121.5(5) .
C60 C65 C68 119.7(5) .
C61 C66 H66A 109.5 .
C61 C66 H66B 109.5 .
H66A C66 H66B 109.5 .
C61 C66 H66C 109.5 .
H66A C66 H66C 109.5 .
H66B C66 H66C 109.5 .
C63 C67 H67A 109.5 .
C63 C67 H67B 109.5 .
H67A C67 H67B 109.5 .
C63 C67 H67C 109.5 .
H67A C67 H67C 109.5 .
H67B C67 H67C 109.5 .
C65 C68 H68C 109.5 .
C65 C68 H68B 109.5 .
H68C C68 H68B 109.5 .
C65 C68 H68A 109.5 .
H68C C68 H68A 109.5 .
H68B C68 H68A 109.5 .
C70 C69 C53 118.7(5) .
C70 C69 H69A 120.7 .
C53 C69 H69A 120.7 .
C69 C70 C71 120.3(5) .
C69 C70 H70A 119.9 .
C71 C70 H70A 119.9 .
N6 C71 C70 120.9(5) .
N6 C71 C72 117.4(4) .
C70 C71 C72 121.6(5) .
C77 C72 C73 121.2(5) .
C77 C72 C71 120.1(5) .
C73 C72 C71 118.7(5) .
C74 C73 C72 116.9(6) .
C74 C73 C78 122.4(6) .
C72 C73 C78 120.6(5) .
C75 C74 C73 122.4(6) .
C75 C74 H74A 118.8 .
C73 C74 H74A 118.8 .
C74 C75 C76 119.3(6) .
C74 C75 C79 120.4(6) .
C76 C75 C79 120.3(6) .
C75 C76 C77 120.6(6) .
C75 C76 H76A 119.7 .
C77 C76 H76A 119.7 .
C72 C77 C76 119.5(5) .
C72 C77 C80 121.5(5) .
C76 C77 C80 119.0(5) .
C73 C78 H78A 109.5 .
C73 C78 H78B 109.5 .
H78A C78 H78B 109.5 .
C73 C78 H78C 109.5 .
H78A C78 H78C 109.5 .
H78B C78 H78C 109.5 .
C75 C79 H79A 109.5 .
C75 C79 H79B 109.5 .
H79A C79 H79B 109.5 .
C75 C79 H79C 109.5 .
H79A C79 H79C 109.5 .
H79B C79 H79C 109.5 .
C77 C80 H80A 109.5 .
C77 C80 H80B 109.5 .
H80A C80 H80B 109.5 .
C77 C80 H80C 109.5 .
H80A C80 H80C 109.5 .
H80B C80 H80C 109.5 .
C82 C81 C5 172.9(6) .
C81 C82 C83 173.6(6) .
C87 C83 C84 118.9(5) .
C87 C83 C82 119.9(5) .
C84 C83 C82 121.0(5) .
C83 C84 C85 118.9(5) .
C83 C84 H84A 120.5 .
C85 C84 H84A 120.5 .
N7 C85 C84 123.1(6) .
N7 C85 H85A 118.5 .
C84 C85 H85A 118.5 .
N7 C86 C87 123.9(5) .
N7 C86 H86A 118.0 .
C87 C86 H86A 118.0 .
C83 C87 C86 118.1(6) .
C83 C87 H87A 120.9 .
C86 C87 H87A 120.9 .
N8 C88 C93 124.7(6) .
N8 C88 C89 116.0(5) .
C93 C88 C89 119.3(5) .
N9 C89 C90 123.8(6) .
N9 C89 C88 117.3(5) .
C90 C89 C88 118.9(5) .
C89 C90 C106 116.0(6) .
C89 C90 C91 118.8(6) .
C106 C90 C91 125.2(6) .
C92 C91 C90 122.5(6) .
C92 C91 H91A 118.8 .
C90 C91 H91A 118.8 .
C91 C92 C93 120.3(6) .
C91 C92 H92A 119.8 .
C93 C92 H92A 119.8 .
C94 C93 C88 115.9(5) .
C94 C93 C92 124.0(6) .
C88 C93 C92 120.1(6) .
C93 C94 C95 120.1(5) .
C93 C94 H94A 119.9 .
C95 C94 H94A 119.9 .
C94 C95 C96 119.3(6) .
C94 C95 H95A 120.4 .
C96 C95 H95A 120.4 .
N8 C96 C95 122.1(5) .
N8 C96 C97 114.5(5) .
C95 C96 C97 123.4(6) .
C98 C97 C102 120.9(5) .
C98 C97 C96 120.2(5) .
C102 C97 C96 118.6(6) .
C99 C98 C97 117.2(6) .
C99 C98 C103 121.0(6) .
C97 C98 C103 121.6(6) .
C100 C99 C98 123.4(6) .
C100 C99 H99A 118.3 .
C98 C99 H99A 118.3 .
C99 C100 C101 118.3(6) .
C99 C100 C104 121.7(6) .
C101 C100 C104 119.9(6) .
C102 C101 C100 121.4(6) .
C102 C101 H101 119.3 .
C100 C101 H101 119.3 .
C101 C102 C97 118.6(6) .
C101 C102 C105 120.2(6) .
C97 C102 C105 121.2(5) .
C98 C103 H03A 109.5 .
C98 C103 H03B 109.5 .
H03A C103 H03B 109.5 .
C98 C103 H03C 109.5 .
H03A C103 H03C 109.5 .
H03B C103 H03C 109.5 .
C100 C104 H04A 109.5 .
C100 C104 H04B 109.5 .
H04A C104 H04B 109.5 .
C100 C104 H04C 109.5 .
H04A C104 H04C 109.5 .
H04B C104 H04C 109.5 .
C102 C105 H05A 109.5 .
C102 C105 H05B 109.5 .
H05A C105 H05B 109.5 .
C102 C105 H05C 109.5 .
H05A C105 H05C 109.5 .
H05B C105 H05C 109.5 .
C107 C106 C90 120.7(7) .
C107 C106 H106 119.6 .
C90 C106 H106 119.6 .
C106 C107 C108 119.2(7) .
C106 C107 H107 120.4 .
C108 C107 H107 120.4 .
N9 C108 C107 121.7(6) .
N9 C108 C09S 125.7(7) .
C107 C108 C09S 112.5(7) .
N9 C108 C109 108.5(7) .
C107 C108 C109 129.7(7) .
C110 C109 C114 120.0 .
C110 C109 C108 117.8(7) .
C114 C109 C108 122.0(7) .
C109 C110 C111 120.0 .
C109 C110 C115 119.7(10) .
C111 C110 C115 120.2(10) .
C112 C111 C110 120.0 .
C112 C111 H111 120.0 .
C110 C111 H111 120.0 .
C111 C112 C113 120.0 .
C111 C112 C116 120.0(9) .
C113 C112 C116 120.0(9) .
C112 C113 C114 120.0 .
C112 C113 H113 120.0 .
C114 C113 H113 120.0 .
C113 C114 C109 120.0 .
C113 C114 C117 117.2(9) .
C109 C114 C117 122.6(9) .
C110 C115 H11B 109.5 .
C110 C115 H11C 109.5 .
H11B C115 H11C 109.5 .
C110 C115 H11D 109.5 .
H11B C115 H11D 109.5 .
H11C C115 H11D 109.5 .
C112 C116 H11E 109.5 .
C112 C116 H11F 109.5 .
H11E C116 H11F 109.5 .
C112 C116 H11G 109.5 .
H11E C116 H11G 109.5 .
H11F C116 H11G 109.5 .
C114 C117 H11H 109.5 .
C114 C117 H11I 109.5 .
H11H C117 H11I 109.5 .
C114 C117 H11J 109.5 .
H11H C117 H11J 109.5 .
H11I C117 H11J 109.5 .
C10S C09S C14S 120.0 .
C10S C09S C108 121.5(7) .
C14S C09S C108 117.6(7) .
C11S C10S C09S 120.0 .
C11S C10S C15S 116.7(10) .
C09S C10S C15S 123.3(10) .
C10S C11S C12S 120.0 .
C10S C11S H11S 120.0 .
C12S C11S H11S 120.0 .
C13S C12S C11S 120.0 .
C13S C12S C16S 119.4(9) .
C11S C12S C16S 120.5(9) .
C12S C13S C14S 120.0 .
C12S C13S H13S 120.0 .
C14S C13S H13S 120.0 .
C13S C14S C09S 120.0 .
C13S C14S C17S 115.7(9) .
C09S C14S C17S 124.2(9) .
C10S C15S H15A 109.5 .
C10S C15S H15B 109.5 .
H15A C15S H15B 109.5 .
C10S C15S H15C 109.5 .
H15A C15S H15C 109.5 .
H15B C15S H15C 109.5 .
C12S C16S H16B 109.5 .
C12S C16S H16C 109.5 .
H16B C16S H16C 109.5 .
C12S C16S H16D 109.5 .
H16B C16S H16D 109.5 .
H16C C16S H16D 109.5 .
C14S C17S H17B 109.5 .
C14S C17S H17C 109.5 .
H17B C17S H17C 109.5 .
C14S C17S H17D 109.5 .
H17B C17S H17D 109.5 .
H17C C17S H17D 109.5 .
C123 C122 H12B 109.5 .
C123 C122 H12C 109.5 .
H12B C122 H12C 109.5 .
C123 C122 H12D 109.5 .
H12B C122 H12D 109.5 .
H12C C122 H12D 109.5 .
O C123 C122 124.9(7) .
O C123 H12E 106.1 .
C122 C123 H12E 106.1 .
O C123 H12F 106.1 .
C122 C123 H12F 106.1 .
H12E C123 H12F 106.3 .
O C124 C125 113.1(6) .
O C124 H12G 109.0 .
C125 C124 H12G 109.0 .
O C124 H12H 109.0 .
C125 C124 H12H 109.0 .
H12G C124 H12H 107.8 .
C124 C125 H12I 109.5 .
C124 C125 H12J 109.5 .
H12I C125 H12J 109.5 .
C124 C125 H12K 109.5 .
H12I C125 H12K 109.5 .
H12J C125 H12K 109.5 .
Cl5 C128 Cl6 112.0(13) .
Cl5 C128 H12L 109.2 .
Cl6 C128 H12L 109.2 .
Cl5 C128 H12M 109.2 .
Cl6 C128 H12M 109.2 .
H12L C128 H12M 107.9 .
Cl5 C28S Cl6S 102.9(11) .
Cl5 C28S H28A 111.2 .
Cl6S C28S H28A 111.2 .
Cl5 C28S H28B 111.2 .
Cl6S C28S H28B 111.2 .
H28A C28S H28B 109.1 .
C12 N1 C11 116.3(4) .
C12 N1 Cu1 123.1(4) .
C11 N1 Cu1 119.5(4) .
C22 N2 C14 119.0(5) .
C22 N2 Cu1 129.4(4) .
C14 N2 Cu1 111.5(4) .
C34 N3 C19 119.5(5) .
C34 N3 Cu1 131.2(4) .
C19 N3 Cu1 108.5(4) .
C49 N4 C48 116.4(4) .
C49 N4 Cu2 120.2(4) .
C48 N4 Cu2 123.4(3) .
C59 N5 C51 118.2(4) .
C59 N5 Cu2 130.1(3) .
C51 N5 Cu2 111.3(3) .
C71 N6 C52 118.6(4) .
C71 N6 Cu2 129.5(3) .
C52 N6 Cu2 111.3(3) .
C85 N7 C86 116.9(5) .
C85 N7 Cu3 125.6(4) .
C86 N7 Cu3 117.2(4) .
C96 N8 C88 117.9(5) .
C96 N8 Cu3 130.9(4) .
C88 N8 Cu3 111.0(4) .
C108 N9 C89 118.5(5) .
C108 N9 Cu3 128.3(4) .
C89 N9 Cu3 112.9(4) .
F6 P1 F4 89.7(4) .
F6 P1 F1 90.9(5) .
F4 P1 F1 179.0(4) .
F6 P1 F5 90.0(4) .
F4 P1 F5 87.5(4) .
F1 P1 F5 91.7(4) .
F6 P1 F3 177.9(5) .
F4 P1 F3 91.7(4) .
F1 P1 F3 87.7(4) .
F5 P1 F3 88.5(4) .
F6 P1 F2 87.8(4) .
F4 P1 F2 92.2(3) .
F1 P1 F2 88.6(4) .
F5 P1 F2 177.8(4) .
F3 P1 F2 93.7(3) .
F10 P2 F8 90.9(2) .
F10 P2 F9 92.5(3) .
F8 P2 F9 89.9(3) .
F10 P2 F11 89.7(3) .
F8 P2 F11 179.2(3) .
F9 P2 F11 89.6(3) .
F10 P2 F7 178.0(3) .
F8 P2 F7 89.6(3) .
F9 P2 F7 89.4(3) .
F11 P2 F7 89.8(3) .
F10 P2 F12 90.1(3) .
F8 P2 F12 89.1(4) .
F9 P2 F12 177.2(3) .
F11 P2 F12 91.4(4) .
F7 P2 F12 88.0(3) .
F13 P3 F17 90.7(4) .
F13 P3 F16 178.5(5) .
F17 P3 F16 88.3(4) .
F13 P3 F15 89.5(3) .
F17 P3 F15 90.2(3) .
F16 P3 F15 91.6(4) .
F13 P3 F18 89.3(4) .
F17 P3 F18 91.5(3) .
F16 P3 F18 89.6(5) .
F15 P3 F18 177.9(3) .
F13 P3 F14 92.1(3) .
F17 P3 F14 177.2(4) .
F16 P3 F14 88.9(4) .
F15 P3 F14 89.7(3) .
F18 P3 F14 88.7(3) .
C128 Cl5 C28S 54.1(11) .
Cl6 Cl6 C128 156.3(11) 2_656
C124 O C123 118.1(6) .
N1 Cu1 N2 154.9(2) .
N1 Cu1 N3 115.7(2) .
N2 Cu1 N3 82.98(19) .
N4 Cu2 N5 138.72(18) .
N4 Cu2 N6 137.91(17) .
N5 Cu2 N6 82.20(17) .
N7 Cu3 N9 148.4(2) .
N7 Cu3 N8 126.7(2) .
N9 Cu3 N8 82.0(2) .

loop_
_geom_bond_atom_site_label_1
_geom_bond_atom_site_label_2
_geom_bond_distance
_geom_bond_site_symmetry_2
C1 C6 1.390(7) .
C1 C2 1.404(7) .
C1 C7 1.444(7) .
C2 C3 1.381(7) .
C2 H2A 0.9300 .
C3 C4 1.406(7) .
C3 C44 1.451(7) .
C4 C5 1.404(7) .
C4 H4A 0.9300 .
C5 C6 1.385(7) .
C5 C81 1.431(7) .
C6 H6A 0.9300 .
C7 C8 1.185(7) .
C8 C9 1.431(8) .
C9 C10 1.398(7) .
C9 C13 1.421(8) .
C10 C11 1.385(8) .
C10 H10A 0.9300 .
C11 N1 1.361(7) .
C11 H11A 0.9300 .
C12 N1 1.347(7) .
C12 C13 1.378(8) .
C12 H12A 0.9300 .
C13 H13A 0.9300 .
C14 N2 1.377(8) .
C14 C15 1.424(7) .
C14 C19 1.427(9) .
C15 C20 1.400(9) .
C15 C16 1.430(9) .
C16 C17 1.330(9) .
C16 H16A 0.9300 .
C17 C18 1.443(8) .
C17 H17A 0.9300 .
C18 C19 1.397(8) .
C18 C32 1.428(9) .
C19 N3 1.369(7) .
C20 C21 1.374(10) .
C20 H20A 0.9300 .
C21 C22 1.418(8) .
C21 H21A 0.9300 .
C22 N2 1.319(8) .
C22 C23 1.485(9) .
C23 C28 1.399(10) .
C23 C24 1.406(10) .
C24 C25 1.393(11) .
C24 C29 1.496(11) .
C25 C26 1.394(13) .
C25 H25A 0.9300 .
C26 C27 1.430(13) .
C26 C30 1.514(13) .
C27 C28 1.404(10) .
C27 H27A 0.9300 .
C28 C31 1.498(11) .
C29 H29A 0.9600 .
C29 H29B 0.9600 .
C29 H29C 0.9600 .
C30 H30A 0.9600 .
C30 H30B 0.9600 .
C30 H30C 0.9600 .
C31 H31C 0.9600 .
C31 H31B 0.9600 .
C31 H31A 0.9600 .
C32 C33 1.377(8) .
C32 H32A 0.9300 .
C33 C34 1.418(9) .
C33 H33A 0.9300 .
C34 N3 1.323(8) .
C34 C35 1.489(7) .
C35 C36 1.400(9) .
C35 C40 1.406(9) .
C36 C37 1.404(8) .
C36 C41 1.509(9) .
C37 C38 1.395(9) .
C37 H37A 0.9300 .
C38 C39 1.405(9) .
C38 C42 1.513(8) .
C39 C40 1.384(8) .
C39 H39A 0.9300 .
C40 C43 1.479(9) .
C41 H41A 0.9600 .
C41 H41B 0.9600 .
C41 H41C 0.9600 .
C42 H42A 0.9600 .
C42 H42B 0.9600 .
C42 H42C 0.9600 .
C43 H43A 0.9600 .
C43 H43B 0.9600 .
C43 H43C 0.9600 .
C44 C45 1.210(7) .
C45 C46 1.416(8) .
C46 C47 1.398(7) .
C46 C50 1.400(7) .
C47 C48 1.369(7) .
C47 H47A 0.9300 .
C48 N4 1.365(6) .
C48 H48A 0.9300 .
C49 N4 1.338(7) .
C49 C50 1.404(8) .
C49 H49A 0.9300 .
C50 H50A 0.9300 .
C51 N5 1.358(6) .
C51 C56 1.409(7) .
C51 C52 1.453(7) .
C52 N6 1.354(7) .
C52 C53 1.387(7) .
C53 C69 1.413(8) .
C53 C54 1.435(8) .
C54 C55 1.341(8) .
C54 H54A 0.9300 .
C55 C56 1.428(7) .
C55 H55A 0.9300 .
C56 C57 1.412(7) .
C57 C58 1.381(7) .
C57 H57A 0.9300 .
C58 C59 1.395(8) .
C58 H58A 0.9300 .
C59 N5 1.317(7) .
C59 C60 1.509(7) .
C60 C65 1.398(8) .
C60 C61 1.415(8) .
C61 C62 1.406(8) .
C61 C66 1.484(8) .
C62 C63 1.377(9) .
C62 H62A 0.9300 .
C63 C64 1.405(8) .
C63 C67 1.512(8) .
C64 C65 1.377(7) .
C64 H64A 0.9300 .
C65 C68 1.500(8) .
C66 H66A 0.9600 .
C66 H66B 0.9600 .
C66 H66C 0.9600 .
C67 H67A 0.9600 .
C67 H67B 0.9600 .
C67 H67C 0.9600 .
C68 H68C 0.9600 .
C68 H68B 0.9600 .
C68 H68A 0.9600 .
C69 C70 1.376(8) .
C69 H69A 0.9300 .
C70 C71 1.414(7) .
C70 H70A 0.9300 .
C71 N6 1.341(7) .
C71 C72 1.495(8) .
C72 C77 1.385(8) .
C72 C73 1.424(8) .
C73 C74 1.406(9) .
C73 C78 1.487(9) .
C74 C75 1.377(10) .
C74 H74A 0.9300 .
C75 C76 1.391(9) .
C75 C79 1.534(8) .
C76 C77 1.401(8) .
C76 H76A 0.9300 .
C77 C80 1.518(8) .
C78 H78A 0.9600 .
C78 H78B 0.9600 .
C78 H78C 0.9600 .
C79 H79A 0.9600 .
C79 H79B 0.9600 .
C79 H79C 0.9600 .
C80 H80A 0.9600 .
C80 H80B 0.9600 .
C80 H80C 0.9600 .
C81 C82 1.210(7) .
C82 C83 1.429(7) .
C83 C87 1.384(8) .
C83 C84 1.388(8) .
C84 C85 1.389(7) .
C84 H84A 0.9300 .
C85 N7 1.339(7) .
C85 H85A 0.9300 .
C86 N7 1.349(8) .
C86 C87 1.386(8) .
C86 H86A 0.9300 .
C87 H87A 0.9300 .
C88 N8 1.364(7) .
C88 C93 1.402(8) .
C88 C89 1.446(9) .
C89 N9 1.370(7) .
C89 C90 1.393(8) .
C90 C106 1.399(10) .
C90 C91 1.440(9) .
C91 C92 1.320(10) .
C91 H91A 0.9300 .
C92 C93 1.415(8) .
C92 H92A 0.9300 .
C93 C94 1.395(10) .
C94 C95 1.397(9) .
C94 H94A 0.9300 .
C95 C96 1.402(8) .
C95 H95A 0.9300 .
C96 N8 1.325(8) .
C96 C97 1.507(8) .
C97 C98 1.402(9) .
C97 C102 1.411(8) .
C98 C99 1.392(8) .
C98 C103 1.501(9) .
C99 C100 1.363(9) .
C99 H99A 0.9300 .
C100 C101 1.399(10) .
C100 C104 1.496(8) .
C101 C102 1.379(8) .
C101 H101 0.9300 .
C102 C105 1.516(9) .
C103 H03A 0.9600 .
C103 H03B 0.9600 .
C103 H03C 0.9600 .
C104 H04A 0.9600 .
C104 H04B 0.9600 .
C104 H04C 0.9600 .
C105 H05A 0.9600 .
C105 H05B 0.9600 .
C105 H05C 0.9600 .
C106 C107 1.358(10) .
C106 H106 0.9300 .
C107 C108 1.420(11) .
C107 H107 0.9300 .
C108 N9 1.304(9) .
C108 C09S 1.439(10) .
C108 C109 1.613(10) .
C109 C110 1.3900 .
C109 C114 1.3900 .
C110 C111 1.3900 .
C110 C115 1.586(18) .
C111 C112 1.3900 .
C111 H111 0.9300 .
C112 C113 1.3900 .
C112 C116 1.554(19) .
C113 C114 1.3900 .
C113 H113 0.9300 .
C114 C117 1.551(17) .
C115 H11B 0.9600 .
C115 H11C 0.9600 .
C115 H11D 0.9600 .
C116 H11E 0.9600 .
C116 H11F 0.9600 .
C116 H11G 0.9600 .
C117 H11H 0.9600 .
C117 H11I 0.9600 .
C117 H11J 0.9600 .
C09S C10S 1.3900 .
C09S C14S 1.3900 .
C10S C11S 1.3900 .
C10S C15S 1.516(17) .
C11S C12S 1.3900 .
C11S H11S 0.9300 .
C12S C13S 1.3900 .
C12S C16S 1.560(16) .
C13S C14S 1.3900 .
C13S H13S 0.9300 .
C14S C17S 1.518(16) .
C15S H15A 0.9600 .
C15S H15B 0.9600 .
C15S H15C 0.9600 .
C16S H16B 0.9600 .
C16S H16C 0.9600 .
C16S H16D 0.9600 .
C17S H17B 0.9600 .
C17S H17C 0.9600 .
C17S H17D 0.9600 .
C122 C123 1.542(2) .
C122 H12B 0.9600 .
C122 H12C 0.9600 .
C122 H12D 0.9600 .
C123 O 1.482(2) .
C123 H12E 0.9700 .
C123 H12F 0.9700 .
C124 O 1.475(2) .
C124 C125 1.540(18) .
C124 H12G 0.9700 .
C124 H12H 0.9700 .
C125 H12I 0.9600 .
C125 H12J 0.9600 .
C125 H12K 0.9600 .
C128 Cl5 1.65(2) .
C128 Cl6 1.76(2) .
C128 H12L 0.9700 .
C128 H12M 0.9700 .
C28S Cl5 1.702(18) .
C28S Cl6S 1.76(2) .
C28S H28A 0.9700 .
C28S H28B 0.9700 .
N1 Cu1 1.919(4) .
N2 Cu1 1.993(4) .
N3 Cu1 2.113(5) .
N4 Cu2 1.908(4) .
N5 Cu2 2.027(4) .
N6 Cu2 2.058(4) .
N7 Cu3 1.907(5) .
N8 Cu3 2.081(5) .
N9 Cu3 1.988(5) .
F1 P1 1.548(9) .
F2 P1 1.586(4) .
F3 P1 1.583(7) .
F4 P1 1.548(7) .
F5 P1 1.567(5) .
F6 P1 1.545(9) .
F7 P2 1.603(5) .
F8 P2 1.578(5) .
F9 P2 1.578(4) .
F10 P2 1.575(4) .
F11 P2 1.597(5) .
F12 P2 1.606(5) .
F13 P3 1.550(6) .
F14 P3 1.607(6) .
F15 P3 1.595(5) .
F16 P3 1.579(7) .
F17 P3 1.574(6) .
F18 P3 1.597(6) .
Cl6 Cl6 1.295(10) 2_656

loop_
_geom_torsion_atom_site_label_1
_geom_torsion_atom_site_label_2
_geom_torsion_atom_site_label_3
_geom_torsion_atom_site_label_4
_geom_torsion
_geom_torsion_site_symmetry_4
C6 C1 C2 C3 1.1(8) .
C7 C1 C2 C3 -179.3(5) .
C1 C2 C3 C4 1.1(8) .
C1 C2 C3 C44 -178.9(5) .
C2 C3 C4 C5 -1.3(8) .
C44 C3 C4 C5 178.7(5) .
C3 C4 C5 C6 -0.6(7) .
C3 C4 C5 C81 176.3(5) .
C4 C5 C6 C1 2.8(8) .
C81 C5 C6 C1 -174.1(5) .
C2 C1 C6 C5 -3.1(8) .
C7 C1 C6 C5 177.3(5) .
C6 C1 C7 C8 0(7) .
C2 C1 C7 C8 -180(100) .
C1 C7 C8 C9 15(83) .
C7 C8 C9 C10 148(100) .
C7 C8 C9 C13 -33(80) .
C13 C9 C10 C11 -1.2(9) .
C8 C9 C10 C11 177.5(6) .
C9 C10 C11 N1 0.8(10) .
N1 C12 C13 C9 -0.2(10) .
C10 C9 C13 C12 0.9(9) .
C8 C9 C13 C12 -177.8(6) .
N2 C14 C15 C20 -1.9(8) .
C19 C14 C15 C20 -180.0(5) .
N2 C14 C15 C16 179.6(5) .
C19 C14 C15 C16 1.5(8) .
C20 C15 C16 C17 179.1(6) .
C14 C15 C16 C17 -2.5(8) .
C15 C16 C17 C18 1.7(9) .
C16 C17 C18 C19 0.1(9) .
C16 C17 C18 C32 -177.4(6) .
C32 C18 C19 N3 -4.4(8) .
C17 C18 C19 N3 177.9(5) .
C32 C18 C19 C14 176.7(5) .
C17 C18 C19 C14 -1.0(8) .
N2 C14 C19 N3 3.1(8) .
C15 C14 C19 N3 -178.8(5) .
N2 C14 C19 C18 -178.0(5) .
C15 C14 C19 C18 0.1(8) .
C14 C15 C20 C21 1.3(9) .
C16 C15 C20 C21 179.7(6) .
C15 C20 C21 C22 -1.0(10) .
C20 C21 C22 N2 1.4(10) .
C20 C21 C22 C23 -178.4(6) .
N2 C22 C23 C28 74.3(8) .
C21 C22 C23 C28 -105.9(7) .
N2 C22 C23 C24 -105.4(7) .
C21 C22 C23 C24 74.4(9) .
C28 C23 C24 C25 -3.0(10) .
C22 C23 C24 C25 176.7(7) .
C28 C23 C24 C29 179.8(7) .
C22 C23 C24 C29 -0.5(10) .
C23 C24 C25 C26 2.4(12) .
C29 C24 C25 C26 179.6(8) .
C24 C25 C26 C27 0.2(13) .
C24 C25 C26 C30 177.1(10) .
C25 C26 C27 C28 -2.2(13) .
C30 C26 C27 C28 -179.3(9) .
C24 C23 C28 C27 1.0(10) .
C22 C23 C28 C27 -178.7(7) .
C24 C23 C28 C31 -176.3(7) .
C22 C23 C28 C31 4.0(10) .
C26 C27 C28 C23 1.5(11) .
C26 C27 C28 C31 179.0(7) .
C19 C18 C32 C33 2.8(9) .
C17 C18 C32 C33 -179.6(6) .
C18 C32 C33 C34 1.1(10) .
C32 C33 C34 N3 -3.9(10) .
C32 C33 C34 C35 174.8(6) .
N3 C34 C35 C36 -105.5(7) .
C33 C34 C35 C36 75.7(8) .
N3 C34 C35 C40 72.7(8) .
C33 C34 C35 C40 -106.1(7) .
C40 C35 C36 C37 0.6(10) .
C34 C35 C36 C37 178.7(6) .
C40 C35 C36 C41 -179.5(6) .
C34 C35 C36 C41 -1.4(10) .
C35 C36 C37 C38 -1.0(10) .
C41 C36 C37 C38 179.2(6) .
C36 C37 C38 C39 0.3(10) .
C36 C37 C38 C42 -176.6(6) .
C37 C38 C39 C40 0.7(10) .
C42 C38 C39 C40 177.8(6) .
C38 C39 C40 C35 -1.1(9) .
C38 C39 C40 C43 178.2(6) .
C36 C35 C40 C39 0.4(9) .
C34 C35 C40 C39 -177.7(6) .
C36 C35 C40 C43 -178.9(6) .
C34 C35 C40 C43 3.0(9) .
C2 C3 C44 C45 175(100) .
C4 C3 C44 C45 -5(24) .
C3 C44 C45 C46 95(28) .
C44 C45 C46 C47 -82(14) .
C44 C45 C46 C50 100(14) .
C50 C46 C47 C48 0.1(8) .
C45 C46 C47 C48 -178.3(5) .
C46 C47 C48 N4 -0.2(9) .
C47 C46 C50 C49 0.3(8) .
C45 C46 C50 C49 178.7(5) .
N4 C49 C50 C46 -0.7(9) .
N5 C51 C52 N6 -1.1(7) .
C56 C51 C52 N6 178.6(5) .
N5 C51 C52 C53 179.3(5) .
C56 C51 C52 C53 -1.0(8) .
N6 C52 C53 C69 2.2(8) .
C51 C52 C53 C69 -178.2(5) .
N6 C52 C53 C54 180.0(5) .
C51 C52 C53 C54 -0.5(8) .
C52 C53 C54 C55 1.4(8) .
C69 C53 C54 C55 179.1(6) .
C53 C54 C55 C56 -0.9(9) .
N5 C51 C56 C57 2.2(8) .
C52 C51 C56 C57 -177.5(5) .
N5 C51 C56 C55 -178.8(5) .
C52 C51 C56 C55 1.5(8) .
C54 C55 C56 C51 -0.6(9) .
C54 C55 C56 C57 178.3(6) .
C51 C56 C57 C58 -2.0(8) .
C55 C56 C57 C58 179.0(6) .
C56 C57 C58 C59 0.3(9) .
C57 C58 C59 N5 1.6(9) .
C57 C58 C59 C60 -176.9(5) .
N5 C59 C60 C65 -99.4(6) .
C58 C59 C60 C65 79.1(7) .
N5 C59 C60 C61 84.2(6) .
C58 C59 C60 C61 -97.3(7) .
C65 C60 C61 C62 0.6(8) .
C59 C60 C61 C62 176.9(5) .
C65 C60 C61 C66 -178.1(5) .
C59 C60 C61 C66 -1.8(8) .
C60 C61 C62 C63 1.3(8) .
C66 C61 C62 C63 179.9(5) .
C61 C62 C63 C64 -2.1(8) .
C61 C62 C63 C67 -180.0(5) .
C62 C63 C64 C65 1.0(8) .
C67 C63 C64 C65 178.9(5) .
C63 C64 C65 C60 0.7(8) .
C63 C64 C65 C68 -178.5(5) .
C61 C60 C65 C64 -1.6(8) .
C59 C60 C65 C64 -177.8(5) .
C61 C60 C65 C68 177.7(5) .
C59 C60 C65 C68 1.5(7) .
C52 C53 C69 C70 -2.3(8) .
C54 C53 C69 C70 -180.0(5) .
C53 C69 C70 C71 0.0(8) .
C69 C70 C71 N6 2.7(9) .
C69 C70 C71 C72 179.8(5) .
N6 C71 C72 C77 -75.1(7) .
C70 C71 C72 C77 107.7(6) .
N6 C71 C72 C73 104.6(6) .
C70 C71 C72 C73 -72.6(7) .
C77 C72 C73 C74 4.0(8) .
C71 C72 C73 C74 -175.6(5) .
C77 C72 C73 C78 179.7(6) .
C71 C72 C73 C78 0.1(8) .
C72 C73 C74 C75 -2.8(9) .
C78 C73 C74 C75 -178.4(6) .
C73 C74 C75 C76 0.5(9) .
C73 C74 C75 C79 179.8(6) .
C74 C75 C76 C77 0.9(9) .
C79 C75 C76 C77 -178.5(6) .
C73 C72 C77 C76 -2.9(8) .
C71 C72 C77 C76 176.8(5) .
C73 C72 C77 C80 177.8(5) .
C71 C72 C77 C80 -2.5(8) .
C75 C76 C77 C72 0.4(8) .
C75 C76 C77 C80 179.7(5) .
C6 C5 C81 C82 36(5) .
C4 C5 C81 C82 -141(5) .
C5 C81 C82 C83 65(8) .
C81 C82 C83 C87 66(5) .
C81 C82 C83 C84 -109(5) .
C87 C83 C84 C85 -3.6(9) .
C82 C83 C84 C85 172.1(6) .
C83 C84 C85 N7 3.3(10) .
C84 C83 C87 C86 3.0(9) .
C82 C83 C87 C86 -172.8(6) .
N7 C86 C87 C83 -2.0(10) .
N8 C88 C89 N9 -2.0(8) .
C93 C88 C89 N9 178.6(5) .
N8 C88 C89 C90 -180.0(5) .
C93 C88 C89 C90 0.6(8) .
N9 C89 C90 C106 0.9(9) .
C88 C89 C90 C106 178.8(5) .
N9 C89 C90 C91 -177.4(5) .
C88 C89 C90 C91 0.4(8) .
C89 C90 C91 C92 -1.1(9) .
C106 C90 C91 C92 -179.3(6) .
C90 C91 C92 C93 0.8(10) .
N8 C88 C93 C94 0.1(9) .
C89 C88 C93 C94 179.5(5) .
N8 C88 C93 C92 179.6(6) .
C89 C88 C93 C92 -1.0(9) .
C91 C92 C93 C94 179.8(6) .
C91 C92 C93 C88 0.3(9) .
C88 C93 C94 C95 0.2(9) .
C92 C93 C94 C95 -179.3(6) .
C93 C94 C95 C96 0.3(10) .
C94 C95 C96 N8 -1.0(10) .
C94 C95 C96 C97 178.2(6) .
N8 C96 C97 C98 -109.6(7) .
C95 C96 C97 C98 71.1(9) .
N8 C96 C97 C102 64.7(8) .
C95 C96 C97 C102 -114.6(7) .
C102 C97 C98 C99 -3.6(10) .
C96 C97 C98 C99 170.6(6) .
C102 C97 C98 C103 -177.7(7) .
C96 C97 C98 C103 -3.5(10) .
C97 C98 C99 C100 2.9(11) .
C103 C98 C99 C100 177.1(7) .
C98 C99 C100 C101 -1.5(11) .
C98 C99 C100 C104 -177.9(7) .
C99 C100 C101 C102 0.6(10) .
C104 C100 C101 C102 177.0(7) .
C100 C101 C102 C97 -1.2(10) .
C100 C101 C102 C105 179.1(6) .
C98 C97 C102 C101 2.8(10) .
C96 C97 C102 C101 -171.5(6) .
C98 C97 C102 C105 -177.6(6) .
C96 C97 C102 C105 8.2(9) .
C89 C90 C106 C107 0.0(9) .
C91 C90 C106 C107 178.2(6) .
C90 C106 C107 C108 -2.3(11) .
C106 C107 C108 N9 3.9(11) .
C106 C107 C108 C09S 179.8(7) .
C106 C107 C108 C109 -171.2(8) .
N9 C108 C109 C110 95.3(7) .
C107 C108 C109 C110 -89.0(9) .
C09S C108 C109 C110 -62(2) .
N9 C108 C109 C114 -89.0(8) .
C107 C108 C109 C114 86.7(10) .
C09S C108 C109 C114 113(2) .
C114 C109 C110 C111 0.0 .
C108 C109 C110 C111 175.7(9) .
C114 C109 C110 C115 176.0(11) .
C108 C109 C110 C115 -8.3(11) .
C109 C110 C111 C112 0.0 .
C115 C110 C111 C112 -176.0(12) .
C110 C111 C112 C113 0.0 .
C110 C111 C112 C116 178.5(12) .
C111 C112 C113 C114 0.0 .
C116 C112 C113 C114 -178.5(12) .
C112 C113 C114 C109 0.0 .
C112 C113 C114 C117 175.3(12) .
C110 C109 C114 C113 0.0 .
C108 C109 C114 C113 -175.5(9) .
C110 C109 C114 C117 -175.0(13) .
C108 C109 C114 C117 9.4(13) .
N9 C108 C09S C10S 62.4(11) .
C107 C108 C09S C10S -113.2(8) .
C109 C108 C09S C10S 89(2) .
N9 C108 C09S C14S -106.6(8) .
C107 C108 C09S C14S 77.7(8) .
C109 C108 C09S C14S -80(2) .
C14S C09S C10S C11S 0.0 .
C108 C09S C10S C11S -168.8(9) .
C14S C09S C10S C15S 179.1(13) .
C108 C09S C10S C15S 10.3(13) .
C09S C10S C11S C12S 0.0 .
C15S C10S C11S C12S -179.1(12) .
C10S C11S C12S C13S 0.0 .
C10S C11S C12S C16S 177.1(12) .
C11S C12S C13S C14S 0.0 .
C16S C12S C13S C14S -177.1(11) .
C12S C13S C14S C09S 0.0 .
C12S C13S C14S C17S -176.8(12) .
C10S C09S C14S C13S 0.0 .
C108 C09S C14S C13S 169.2(9) .
C10S C09S C14S C17S 176.5(13) .
C108 C09S C14S C17S -14.3(13) .
C13 C12 N1 C11 -0.2(9) .
C13 C12 N1 Cu1 168.1(5) .
C10 C11 N1 C12 -0.1(9) .
C10 C11 N1 Cu1 -168.8(5) .
C21 C22 N2 C14 -1.9(9) .
C23 C22 N2 C14 177.9(5) .
C21 C22 N2 Cu1 173.1(5) .
C23 C22 N2 Cu1 -7.1(9) .
C15 C14 N2 C22 2.2(8) .
C19 C14 N2 C22 -179.7(5) .
C15 C14 N2 Cu1 -173.6(4) .
C19 C14 N2 Cu1 4.4(6) .
C33 C34 N3 C19 2.5(9) .
C35 C34 N3 C19 -176.3(5) .
C33 C34 N3 Cu1 -166.2(5) .
C35 C34 N3 Cu1 15.1(8) .
C18 C19 N3 C34 1.8(8) .
C14 C19 N3 C34 -179.3(5) .
C18 C19 N3 Cu1 172.8(5) .
C14 C19 N3 Cu1 -8.3(6) .
C50 C49 N4 C48 0.6(8) .
C50 C49 N4 Cu2 -179.1(5) .
C47 C48 N4 C49 -0.2(8) .
C47 C48 N4 Cu2 179.5(4) .
C58 C59 N5 C51 -1.5(8) .
C60 C59 N5 C51 177.0(5) .
C58 C59 N5 Cu2 -173.7(4) .
C60 C59 N5 Cu2 4.8(7) .
C56 C51 N5 C59 -0.4(8) .
C52 C51 N5 C59 179.3(5) .
C56 C51 N5 Cu2 173.1(4) .
C52 C51 N5 Cu2 -7.2(6) .
C70 C71 N6 C52 -2.8(8) .
C72 C71 N6 C52 180.0(5) .
C70 C71 N6 Cu2 167.7(4) .
C72 C71 N6 Cu2 -9.6(7) .
C53 C52 N6 C71 0.4(8) .
C51 C52 N6 C71 -179.2(5) .
C53 C52 N6 Cu2 -171.8(4) .
C51 C52 N6 Cu2 8.7(6) .
C84 C85 N7 C86 -2.2(10) .
C84 C85 N7 Cu3 -175.7(5) .
C87 C86 N7 C85 1.5(10) .
C87 C86 N7 Cu3 175.6(5) .
C95 C96 N8 C88 1.3(9) .
C97 C96 N8 C88 -178.0(5) .
C95 C96 N8 Cu3 -173.1(5) .
C97 C96 N8 Cu3 7.6(8) .
C93 C88 N8 C96 -0.8(9) .
C89 C88 N8 C96 179.8(5) .
C93 C88 N8 Cu3 174.6(5) .
C89 C88 N8 Cu3 -4.7(6) .
C107 C108 N9 C89 -3.0(9) .
C09S C108 N9 C89 -178.3(7) .
C109 C108 N9 C89 173.0(6) .
C107 C108 N9 Cu3 170.8(5) .
C09S C108 N9 Cu3 -4.5(11) .
C109 C108 N9 Cu3 -13.1(8) .
C90 C89 N9 C108 0.6(9) .
C88 C89 N9 C108 -177.2(5) .
C90 C89 N9 Cu3 -174.1(5) .
C88 C89 N9 Cu3 8.0(6) .
Cl6 C128 Cl5 C28S -144(2) .
Cl6S C28S Cl5 C128 90.0(17) .
Cl5 C128 Cl6 Cl6 77(3) 2_656
C125 C124 O C123 -158.2(8) .
C122 C123 O C124 117.5(11) .
C12 N1 Cu1 N2 131.7(5) .
C11 N1 Cu1 N2 -60.3(7) .
C12 N1 Cu1 N3 -93.2(5) .
C11 N1 Cu1 N3 74.7(5) .
C22 N2 Cu1 N1 -42.0(8) .
C14 N2 Cu1 N1 133.3(5) .
C22 N2 Cu1 N3 177.9(6) .
C14 N2 Cu1 N3 -6.8(4) .
C34 N3 Cu1 N1 15.5(6) .
C19 N3 Cu1 N1 -154.1(4) .
C34 N3 Cu1 N2 177.9(5) .
C19 N3 Cu1 N2 8.2(4) .
C49 N4 Cu2 N5 144.4(4) .
C48 N4 Cu2 N5 -35.2(6) .
C49 N4 Cu2 N6 -18.1(6) .
C48 N4 Cu2 N6 162.2(4) .
C59 N5 Cu2 N4 13.3(6) .
C51 N5 Cu2 N4 -159.2(4) .
C59 N5 Cu2 N6 -178.4(5) .
C51 N5 Cu2 N6 9.1(4) .
C71 N6 Cu2 N4 -12.3(6) .
C52 N6 Cu2 N4 158.7(3) .
C71 N6 Cu2 N5 179.2(5) .
C52 N6 Cu2 N5 -9.7(4) .
C85 N7 Cu3 N9 64.5(7) .
C86 N7 Cu3 N9 -109.0(5) .
C85 N7 Cu3 N8 -143.5(5) .
C86 N7 Cu3 N8 43.0(5) .
C108 N9 Cu3 N7 -24.5(8) .
C89 N9 Cu3 N7 149.6(4) .
C108 N9 Cu3 N8 177.8(6) .
C89 N9 Cu3 N8 -8.1(4) .
C96 N8 Cu3 N7 16.1(6) .
C88 N8 Cu3 N7 -158.6(4) .
C96 N8 Cu3 N9 -178.3(6) .
C88 N8 Cu3 N9 7.0(4) .

loop_
_platon_squeeze_void_nr
_platon_squeeze_void_average_x
_platon_squeeze_void_average_y
_platon_squeeze_void_average_z
_platon_squeeze_void_volume
_platon_squeeze_void_count_electrons
_platon_squeeze_void_content
1 0.000 0.000 0.000 420 137 ' '
2 0.186 0.617 0.004 10 3 ' '
3 0.500 0.500 0.000 420 137 ' '
4 0.314 0.883 -0.004 10 4 ' '
5 0.686 0.117 0.004 10 3 ' '
6 0.814 0.383 -0.004 10 4 ' '
7 0.284 0.825 0.121 7 1 ' '
8 0.784 0.325 0.121 7 1 ' '
9 0.000 0.913 0.250 29 5 ' '
10 0.500 0.413 0.250 29 5 ' '
11 0.216 0.325 0.379 7 1 ' '
12 0.500 0.500 0.500 420 137 ' '
13 0.716 0.825 0.379 7 1 ' '
14 1.000 0.000 0.500 420 137 ' '
15 0.314 0.117 0.496 10 4 ' '
16 0.814 0.617 0.496 10 4 ' '
17 0.186 0.383 0.504 10 4 ' '
18 0.686 0.883 0.504 10 4 ' '
19 0.284 0.175 0.621 7 1 ' '
20 0.784 0.675 0.621 7 1 ' '
21 0.000 0.087 0.750 29 5 ' '
22 0.500 0.587 0.750 29 5 ' '
23 0.216 0.675 0.879 7 1 ' '
24 0.716 0.175 0.879 7 1 ' '
